data_7245448
loop_
_publ_author_name
'Dworzak, Michael R.'
'Rowland, Casey A.'
'Yap, Glenn P. A.'
'Bloch, Eric D.'

_publ_section_title
;
 Controlling phase in low-nuclearity calixarene-capped porous coordination
 cages with ligand functionalization
;
_journal_name_full CrystEngComm
_journal_paper_doi 10.1039/D2CE00861K
_journal_year 2022
_chemical_formula_moiety 'C210 H170 Co8 N4 O42 S8, 14[C3H7NO]'
_chemical_formula_sum 'C210 H170 Co8 N4 O42 S8'
_chemical_formula_weight 4149.41
_space_group_crystal_system monoclinic
_space_group_IT_number 14
_space_group_name_Hall '-P 2ybc'
_space_group_name_H-M_alt 'P 1 21/c 1'
_atom_sites_solution_hydrogens geom
_atom_sites_solution_primary dual
_audit_creation_date 2021-08-04
_audit_creation_method
;
Olex2 1.3
(compiled 2020.12.01 svn.r5f60950 for OlexSys, GUI svn.r6272)
;
_audit_update_record
;
2022-06-23 deposited with the CCDC.	2022-08-15 downloaded from the CCDC.
;
_cell_angle_alpha 90
_cell_angle_beta 101.993(6)
_cell_angle_gamma 90
_cell_formula_units_Z 2
_cell_length_a 23.571(3)
_cell_length_b 22.245(3)
_cell_length_c 23.653(3)
_cell_measurement_reflns_used 9026
_cell_measurement_temperature 120.0
_cell_measurement_theta_max 40.08
_cell_measurement_theta_min 2.97
_cell_volume 12131(3)
_computing_cell_refinement 'SAINT V8.40B (?, 2016)'
_computing_data_reduction 'SAINT V8.40B (?, 2016)'
_computing_molecular_graphics 'Olex2 1.3 (Dolomanov et al., 2009)'
_computing_publication_material 'Olex2 1.3 (Dolomanov et al., 2009)'
_computing_structure_refinement 'XL  (Sheldrick, 2008)'
_computing_structure_solution 'SHELXT 2014/5 (Sheldrick, 2014)'
_diffrn_ambient_temperature 120.0
_diffrn_measured_fraction_theta_full 0.963
_diffrn_measured_fraction_theta_max 0.963
_diffrn_measurement_device_type 'Bruker APEX-II CCD'
_diffrn_measurement_method '\f and \w scans'
_diffrn_radiation_type CuK\a
_diffrn_radiation_wavelength 1.54178
_diffrn_reflns_av_R_equivalents 0.0847
_diffrn_reflns_av_unetI/netI 0.0629
_diffrn_reflns_Laue_measured_fraction_full 0.963
_diffrn_reflns_Laue_measured_fraction_max 0.963
_diffrn_reflns_limit_h_max 19
_diffrn_reflns_limit_h_min -19
_diffrn_reflns_limit_k_max 18
_diffrn_reflns_limit_k_min -18
_diffrn_reflns_limit_l_max 19
_diffrn_reflns_limit_l_min -19
_diffrn_reflns_number 60088
_diffrn_reflns_point_group_measured_fraction_full 0.963
_diffrn_reflns_point_group_measured_fraction_max 0.963
_diffrn_reflns_theta_full 40.144
_diffrn_reflns_theta_max 40.144
_diffrn_reflns_theta_min 1.916
_diffrn_source_current 1.2
_diffrn_source_power 0.06
_diffrn_source_voltage 50.0
_diffrn_standards_number 0
_exptl_absorpt_coefficient_mu 5.332
_exptl_absorpt_correction_T_max 0.7479
_exptl_absorpt_correction_T_min 0.4966
_exptl_absorpt_correction_type multi-scan
_exptl_absorpt_process_details
;
SADABS-2016/2 (Bruker,2016) was used for absorption correction.
wR2(int) was 0.1420 before and 0.1046 after correction.
The Ratio of minimum to maximum transmission is 0.6640.
The \l/2 correction factor is Not present.
;
_exptl_crystal_colour bronze
_exptl_crystal_density_diffrn 1.136
_exptl_crystal_description plate
_exptl_crystal_F_000 4276
_exptl_crystal_size_max 0.216
_exptl_crystal_size_mid 0.138
_exptl_crystal_size_min 0.051
_refine_diff_density_max 0.842
_refine_diff_density_min -0.571
_refine_diff_density_rms 0.098
_refine_ls_extinction_method none
_refine_ls_goodness_of_fit_ref 1.115
_refine_ls_hydrogen_treatment constr
_refine_ls_matrix_type full
_refine_ls_number_parameters 1243
_refine_ls_number_reflns 7155
_refine_ls_number_restraints 2560
_refine_ls_restrained_S_all 0.955
_refine_ls_R_factor_all 0.1292
_refine_ls_R_factor_gt 0.1129
_refine_ls_shift/su_max 0.000
_refine_ls_shift/su_mean 0.000
_refine_ls_structure_factor_coef Fsqd
_refine_ls_weighting_details 'w=1/[\s^2^(Fo^2^)+(0.0545P)^2^+276.8382P] where P=(Fo^2^+2Fc^2^)/3'
_refine_ls_weighting_scheme calc
_refine_ls_wR_factor_gt 0.2567
_refine_ls_wR_factor_ref 0.2667
_reflns_Friedel_coverage 0.000
_reflns_number_gt 5983
_reflns_number_total 7155
_reflns_threshold_expression 'I > 2\s(I)'
_cod_data_source_file d2ce00861k2.cif
_cod_data_source_block eric496
_cod_database_code 7245448
_shelx_shelxl_version_number 2017/1
_shelx_space_group_comment
;
The symmetry employed for this shelxl refinement is uniquely defined
by the following loop, which should always be used as a source of
symmetry information in preference to the above space-group names.
They are only intended as comments.
;
_shelx_estimated_absorpt_t_max 0.773
_shelx_estimated_absorpt_t_min 0.392
_olex2_refinement_description
;
1. Fixed Uiso
 At 1.2 times of:
  All C(H) groups
 At 1.5 times of:
  All C(H,H,H) groups
2. Restrained distances
 C33-C36
 1.504 with sigma of 0.014
 C71-C72B \\sim C71-C73B \\sim C71-C74B
 with sigma of 0.02
 C68-C72B \\sim C68-C73B \\sim C68-C74B
 with sigma of 0.02
 C72B-C73B \\sim C73B-C74B \\sim C74B-C72B
 with sigma of 0.02
 C81-C82B \\sim C81-C83B \\sim C81-C84B
 with sigma of 0.02
 C82B-C83B \\sim C83B-C84B \\sim C84B-C82B
 with sigma of 0.02
 C101-C102 \\sim C101-C103 \\sim C101-C104
 with sigma of 0.02
 C102-C103 \\sim C103-C104 \\sim C104-C102
 with sigma of 0.02
 C91-C92A \\sim C91-C93A \\sim C91-C93A \\sim C91-C92B \\sim C91-C93B \\sim
C91-C93B
 with sigma of 0.02
 C92A-C93A \\sim C93A-C94A \\sim C94A-C92A \\sim C92B-C93B \\sim C93B-C94B
\\sim C94B-C92B
 with sigma of 0.02
3. Uiso/Uaniso restraints and constraints
All non-hydrogen atoms have similar U: within 2A with sigma of 0.04 and sigma
for terminal atoms of 0.08 within 2A
Uanis(C71) \\sim Ueq, Uanis(C72A) \\sim Ueq, Uanis(C73A) \\sim Ueq, Uanis(C74A)
\\sim Ueq, Uanis(C72B) \\sim Ueq, Uanis(C73B) \\sim Ueq, Uanis(C74B) \\sim Ueq:
with sigma of 0.01 and sigma for terminal atoms of 0.02
Uanis(C74A) = Uanis(C74B)
Uanis(C72A) = Uanis(C72B)
Uanis(C73A) = Uanis(C73B)
Uanis(C82A) = Uanis(C82B)
Uanis(C83A) = Uanis(C83B)
Uanis(C84A) = Uanis(C84B)
Uanis(C92A) = Uanis(C92B)
Uanis(C93A) = Uanis(C93B)
Uanis(C94A) = Uanis(C94B)
4. Rigid body (RIGU) restrains
 All non-hydrogen atoms
 with sigma for 1-2 distances of 0.004 and sigma for 1-3 distances of 0.004
5. Others
 Sof(C92B)=Sof(H92D)=Sof(H92E)=Sof(H92F)=Sof(C93B)=Sof(H93D)=Sof(H93E)=
 Sof(H93F)=Sof(C94B)=Sof(H94D)=Sof(H94E)=Sof(H94F)=1-FVAR(1)
 Sof(C92A)=Sof(H92A)=Sof(H92B)=Sof(H92C)=Sof(C93A)=Sof(H93A)=Sof(H93B)=
 Sof(H93C)=Sof(C94A)=Sof(H94A)=Sof(H94B)=Sof(H94C)=FVAR(1)
 Sof(C82B)=Sof(H82D)=Sof(H82E)=Sof(H82F)=Sof(C83B)=Sof(H83D)=Sof(H83E)=
 Sof(H83F)=Sof(C84B)=Sof(H84D)=Sof(H84E)=Sof(H84F)=1-FVAR(2)
 Sof(C82A)=Sof(H82A)=Sof(H82B)=Sof(H82C)=Sof(C83A)=Sof(H83A)=Sof(H83B)=
 Sof(H83C)=Sof(C84A)=Sof(H84A)=Sof(H84B)=Sof(H84C)=FVAR(2)
 Sof(C72B)=Sof(H72D)=Sof(H72E)=Sof(H72F)=Sof(C73B)=Sof(H73D)=Sof(H73E)=
 Sof(H73F)=Sof(C74B)=Sof(H74D)=Sof(H74E)=Sof(H74F)=1-FVAR(3)
 Sof(C72A)=Sof(H72A)=Sof(H72B)=Sof(H72C)=Sof(C73A)=Sof(H73A)=Sof(H73B)=
 Sof(H73C)=Sof(C74A)=Sof(H74A)=Sof(H74B)=Sof(H74C)=FVAR(3)
6.a Me refined with riding coordinates:
 C1O(H1OA,H1OB,H1OC), C102(H10A,H10B,H10C), C103(H10D,H10E,H10F), C104(H10G,
 H10H,H10I), C72A(H72A,H72B,H72C), C73A(H73A,H73B,H73C), C74A(H74A,H74B,H74C),
 C82A(H82A,H82B,H82C), C83A(H83A,H83B,H83C), C84A(H84A,H84B,H84C), C92A(H92A,
 H92B,H92C), C93A(H93A,H93B,H93C), C94A(H94A,H94B,H94C), C72B(H72D,H72E,H72F),
 C73B(H73D,H73E,H73F), C74B(H74D,H74E,H74F), C82B(H82D,H82E,H82F), C83B(H83D,
 H83E,H83F), C84B(H84D,H84E,H84F), C92B(H92D,H92E,H92F), C93B(H93D,H93E,H93F),
 C94B(H94D,H94E,H94F)
6.b Aromatic/amide H refined with riding coordinates:
 C3(H3), C6(H6), C9(H9), C12(H12), C15(H15), C16(H16), C17(H17), C18(H18),
 C19(H19), C21(H21), C22(H22), C23(H23), C24(H24), C25(H25), C27(H27), C28(H28),
  C29(H29), C30(H30), C31(H31), C35(H35), C38(H38), C41(H41), C44(H44),
 C47(H47), C48(H48), C49(H49), C50(H50), C51(H51), C53(H53), C54(H54), C55(H55),
  C56(H56), C57(H57), C59(H59), C60(H60), C61(H61), C62(H62), C63(H63),
 C67(H67), C69(H69), C77(H77), C79(H79), C87(H87), C89(H89), C97(H97), C99(H99)
6.c Fitted hexagon refined as free rotating group:
 C21(C22,C23,C24,C25,C26)
;
_smtbx_masks_special_details
;
A solvent mask was calculated and 1052 electrons were 
found in a volume of 3853\%A^3^ in 1 void per unit cell. 
This is consistent with the presence of 
14[C3H7NO] per Asymmetric Unit 
which account for 1120 electrons 
per unit cell.
;
_smtbx_masks_void_probe_radius 1.2
_smtbx_masks_void_truncation_radius 1.2
_olex2_submission_special_instructions 'No special instructions were received'

loop_
_space_group_symop_operation_xyz
'x, y, z'
'-x, y+1/2, -z+1/2'
'-x, -y, -z'
'x, -y-1/2, z-1/2'

loop_
_atom_site_label
_atom_site_type_symbol
_atom_site_fract_x
_atom_site_fract_y
_atom_site_fract_z
_atom_site_U_iso_or_equiv
_atom_site_adp_type
_atom_site_occupancy
_atom_site_site_symmetry_order
_atom_site_calc_flag
_atom_site_refinement_flags_posn
_atom_site_refinement_flags_adp
_atom_site_refinement_flags_occupancy
_atom_site_disorder_assembly
_atom_site_disorder_group
Co1 Co 0.67955(12) 0.49554(13) 0.71186(13) 0.0540(10) Uani 1 1 d . . . . .
Co2 Co 0.66175(12) 0.62935(13) 0.69960(13) 0.0534(10) Uani 1 1 d . . . . .
Co3 Co 0.72683(12) 0.62301(13) 0.60205(13) 0.0552(10) Uani 1 1 d . . . . .
Co4 Co 0.75267(12) 0.49018(13) 0.62154(13) 0.0545(10) Uani 1 1 d . . . . .
S1 S 0.7180(2) 0.7074(2) 0.8024(2) 0.0632(16) Uani 1 1 d . U . . .
S2 S 0.8380(2) 0.7010(2) 0.6215(2) 0.0575(15) Uani 1 1 d . U . . .
S3 S 0.8802(2) 0.4554(2) 0.6655(2) 0.0573(15) Uani 1 1 d . U . . .
S4 S 0.7448(2) 0.4576(2) 0.8343(2) 0.0632(16) Uani 1 1 d . U . . .
O1 O 0.5945(5) 0.5014(5) 0.7188(5) 0.053(3) Uani 1 1 d . U . . .
O2 O 0.5850(5) 0.6016(6) 0.7156(5) 0.056(3) Uani 1 1 d . U . . .
O3 O 0.2879(5) 0.4098(6) 0.4791(5) 0.055(4) Uani 1 1 d . U . . .
O4 O 0.2576(5) 0.5050(6) 0.4647(6) 0.064(4) Uani 1 1 d . U . . .
O5 O 0.6143(4) 0.6869(5) 0.6422(5) 0.047(3) Uani 1 1 d . U . . .
O6 O 0.6601(5) 0.6779(5) 0.5680(5) 0.054(3) Uani 1 1 d . U . . .
O7 O 0.2900(5) 0.5880(5) 0.3930(5) 0.047(3) Uani 1 1 d . U . . .
O8 O 0.3502(5) 0.5844(5) 0.3295(5) 0.050(3) Uani 1 1 d . U . . .
O9 O 0.7070(5) 0.5727(5) 0.7605(5) 0.050(3) Uani 1 1 d . U . . .
O10 O 0.7394(5) 0.6619(5) 0.6846(5) 0.055(3) Uani 1 1 d . U . . .
O11 O 0.7995(5) 0.5685(5) 0.6321(5) 0.053(3) Uani 1 1 d . U . . .
O12 O 0.7654(5) 0.4793(5) 0.7102(5) 0.055(3) Uani 1 1 d . U . . .
O13 O 0.6631(5) 0.6962(5) 0.7625(5) 0.059(3) Uani 1 1 d . U . . .
O14 O 0.7170(5) 0.7513(6) 0.8453(6) 0.074(4) Uani 1 1 d . U . . .
O15 O 0.7861(5) 0.6857(5) 0.5807(5) 0.062(3) Uani 1 1 d . U . . .
O16 O 0.8753(5) 0.7428(6) 0.6028(6) 0.069(4) Uani 1 1 d . U . . .
O17 O 0.8297(5) 0.4420(5) 0.6227(5) 0.059(3) Uani 1 1 d . U . . .
O18 O 0.9315(5) 0.4214(5) 0.6638(5) 0.062(4) Uani 1 1 d . U . . .
O19 O 0.6924(5) 0.4485(5) 0.7881(5) 0.062(3) Uani 1 1 d . U . . .
O20 O 0.7474(5) 0.4244(6) 0.8864(6) 0.073(4) Uani 1 1 d . U . . .
O21 O 0.6775(5) 0.5532(5) 0.6392(5) 0.049(3) Uani 1 1 d . U . . .
N1 N 0.3285(6) 0.5407(7) 0.7259(7) 0.051(4) Uani 1 1 d . U . . .
N2 N 0.4255(7) 0.8248(6) 0.4728(7) 0.060(4) Uani 1 1 d . U . . .
C1 C 0.5669(9) 0.5504(10) 0.7209(8) 0.051(5) Uani 1 1 d . U . . .
C1O C 0.6210(9) 0.5395(10) 0.5946(10) 0.097(7) Uani 1 1 d . U . . .
H1OA H 0.618767 0.565276 0.560656 0.146 Uiso 1 1 calc R U . . .
H1OB H 0.620922 0.497198 0.582872 0.146 Uiso 1 1 calc R U . . .
H1OC H 0.587471 0.547145 0.612110 0.146 Uiso 1 1 calc R U . . .
C2 C 0.4077(8) 0.5202(8) 0.6884(8) 0.046(4) Uani 1 1 d . U . . .
C3 C 0.4658(7) 0.5178(8) 0.6856(8) 0.051(5) Uani 1 1 d . U . . .
H3 H 0.477902 0.498171 0.654427 0.061 Uiso 1 1 calc R U . . .
C4 C 0.5055(8) 0.5447(8) 0.7294(8) 0.050(4) Uani 1 1 d . U . . .
C5 C 0.4871(7) 0.5704(7) 0.7790(8) 0.043(4) Uani 1 1 d . U . . .
C6 C 0.4284(7) 0.5697(7) 0.7804(8) 0.046(5) Uani 1 1 d . U . . .
H6 H 0.415921 0.587134 0.812429 0.055 Uiso 1 1 calc R U . . .
C7 C 0.3874(7) 0.5439(7) 0.7356(8) 0.040(4) Uani 1 1 d . U . . .
C8 C 0.3533(8) 0.5017(8) 0.6463(9) 0.048(4) Uani 1 1 d . U . . .
C9 C 0.3448(8) 0.4802(8) 0.5890(8) 0.055(5) Uani 1 1 d . U . . .
H9 H 0.376488 0.472192 0.570989 0.066 Uiso 1 1 calc R U . . .
C10 C 0.2872(8) 0.4712(8) 0.5600(9) 0.053(5) Uani 1 1 d . U . . .
C11 C 0.2425(8) 0.4815(9) 0.5874(8) 0.052(5) Uani 1 1 d . U . . .
C12 C 0.2497(8) 0.5028(8) 0.6437(8) 0.055(5) Uani 1 1 d . U . . .
H12 H 0.218054 0.508058 0.662372 0.066 Uiso 1 1 calc R U . . .
C13 C 0.3079(8) 0.5163(8) 0.6714(9) 0.048(5) Uani 1 1 d . U . . .
C14 C 0.2760(8) 0.4618(11) 0.4948(10) 0.054(5) Uani 1 1 d . U . . .
C15 C 0.5804(9) 0.5730(9) 0.8516(9) 0.075(6) Uani 1 1 d . U . . .
H15 H 0.589975 0.535620 0.836413 0.090 Uiso 1 1 calc R U . . .
C16 C 0.6201(9) 0.5968(10) 0.8960(9) 0.079(6) Uani 1 1 d . U . . .
H16 H 0.656149 0.577459 0.910448 0.095 Uiso 1 1 calc R U . . .
C17 C 0.6057(9) 0.6501(11) 0.9192(9) 0.079(6) Uani 1 1 d . U . . .
H17 H 0.631138 0.667818 0.951344 0.095 Uiso 1 1 calc R U . . .
C18 C 0.5545(9) 0.6771(10) 0.8954(9) 0.070(6) Uani 1 1 d . U . . .
H18 H 0.545119 0.714407 0.910704 0.084 Uiso 1 1 calc R U . . .
C19 C 0.5160(8) 0.6521(9) 0.8501(8) 0.065(6) Uani 1 1 d . U . . .
H19 H 0.480562 0.672066 0.834460 0.078 Uiso 1 1 calc R U . . .
C20 C 0.5287(8) 0.5974(9) 0.8270(8) 0.058(5) Uani 1 1 d . U . . .
C21 C 0.1346(7) 0.5074(7) 0.5566(8) 0.137(9) Uani 1 1 d G U . . .
H21 H 0.141682 0.545133 0.575529 0.164 Uiso 1 1 calc R U . . .
C22 C 0.0786(6) 0.4918(9) 0.5288(9) 0.178(11) Uani 1 1 d G U . . .
H22 H 0.047419 0.518931 0.528861 0.213 Uiso 1 1 calc R U . . .
C23 C 0.0682(5) 0.4366(10) 0.5011(8) 0.166(11) Uani 1 1 d G U . . .
H23 H 0.029885 0.425991 0.482161 0.199 Uiso 1 1 calc R U . . .
C24 C 0.1137(7) 0.3970(7) 0.5011(7) 0.117(8) Uani 1 1 d G U . . .
H24 H 0.106615 0.359254 0.482131 0.140 Uiso 1 1 calc R U . . .
C25 C 0.1697(6) 0.4125(7) 0.5288(7) 0.106(7) Uani 1 1 d G U . . .
H25 H 0.200878 0.385455 0.528799 0.127 Uiso 1 1 calc R U . . .
C26 C 0.1801(5) 0.4678(8) 0.5566(7) 0.089(6) Uani 1 1 d G U . . .
C27 C 0.2939(9) 0.5453(10) 0.8175(9) 0.075(6) Uani 1 1 d . U . . .
H27 H 0.319862 0.514021 0.833406 0.090 Uiso 1 1 calc R U . . .
C28 C 0.2578(11) 0.5680(12) 0.8527(12) 0.106(7) Uani 1 1 d . U . . .
H28 H 0.257289 0.551421 0.889629 0.127 Uiso 1 1 calc R U . . .
C29 C 0.2230(10) 0.6160(12) 0.8305(12) 0.094(7) Uani 1 1 d . U . . .
H29 H 0.197127 0.633769 0.851535 0.113 Uiso 1 1 calc R U . . .
C30 C 0.2269(10) 0.6364(12) 0.7785(12) 0.101(7) Uani 1 1 d . U . . .
H30 H 0.204133 0.670477 0.763997 0.121 Uiso 1 1 calc R U . . .
C31 C 0.2604(9) 0.6126(11) 0.7455(11) 0.089(7) Uani 1 1 d . U . . .
H31 H 0.260259 0.629825 0.708768 0.107 Uiso 1 1 calc R U . . .
C32 C 0.2956(8) 0.5631(10) 0.7635(9) 0.056(5) Uani 1 1 d . U . . .
C33 C 0.6227(7) 0.6969(7) 0.5907(9) 0.039(4) Uani 1 1 d D U . . .
C34 C 0.4831(8) 0.7408(8) 0.4916(8) 0.050(5) Uani 1 1 d . U . . .
C35 C 0.5302(7) 0.7104(8) 0.5182(7) 0.046(5) Uani 1 1 d . U . . .
H35 H 0.533851 0.669110 0.509285 0.055 Uiso 1 1 calc R U . . .
C36 C 0.5750(7) 0.7386(8) 0.5596(8) 0.053(5) Uani 1 1 d D U . . .
C37 C 0.5683(8) 0.7988(8) 0.5704(8) 0.050(5) Uani 1 1 d . U . . .
C38 C 0.5207(8) 0.8314(8) 0.5432(8) 0.056(5) Uani 1 1 d . U . . .
H38 H 0.516478 0.872699 0.551656 0.067 Uiso 1 1 calc R U . . .
C39 C 0.4793(8) 0.8012(8) 0.5032(9) 0.058(5) Uani 1 1 d . U . . .
C40 C 0.4293(8) 0.7259(8) 0.4524(8) 0.050(5) Uani 1 1 d . U . . .
C41 C 0.4080(8) 0.6718(8) 0.4240(8) 0.056(5) Uani 1 1 d . U . . .
H41 H 0.431946 0.637062 0.427971 0.067 Uiso 1 1 calc R U . . .
C42 C 0.3535(8) 0.6696(8) 0.3913(8) 0.050(5) Uani 1 1 d . U . . .
C43 C 0.3154(8) 0.7203(9) 0.3847(8) 0.062(5) Uani 1 1 d . U . . .
C44 C 0.3375(8) 0.7735(8) 0.4119(9) 0.072(6) Uani 1 1 d . U . . .
H44 H 0.313497 0.808136 0.409302 0.087 Uiso 1 1 calc R U . . .
C45 C 0.3948(8) 0.7763(8) 0.4431(8) 0.052(5) Uani 1 1 d . U . . .
C46 C 0.3278(8) 0.6082(9) 0.3692(9) 0.039(4) Uani 1 1 d . U . . .
C47 C 0.6727(8) 0.8220(8) 0.6178(9) 0.069(6) Uani 1 1 d . U . . .
H47 H 0.685639 0.798693 0.589301 0.083 Uiso 1 1 calc R U . . .
C48 C 0.7135(10) 0.8504(9) 0.6636(10) 0.076(6) Uani 1 1 d . U . . .
H48 H 0.754045 0.845566 0.666736 0.092 Uiso 1 1 calc R U . . .
C49 C 0.6925(11) 0.8843(10) 0.7021(11) 0.086(7) Uani 1 1 d . U . . .
H49 H 0.719647 0.902216 0.732756 0.103 Uiso 1 1 calc R U . . .
C50 C 0.6353(10) 0.8943(9) 0.6999(10) 0.081(6) Uani 1 1 d . U . . .
H50 H 0.622810 0.919786 0.727217 0.097 Uiso 1 1 calc R U . . .
C51 C 0.5968(10) 0.8668(9) 0.6575(9) 0.073(6) Uani 1 1 d . U . . .
H51 H 0.556425 0.872587 0.655170 0.087 Uiso 1 1 calc R U . . .
C52 C 0.6154(8) 0.8293(8) 0.6163(8) 0.052(5) Uani 1 1 d . U . . .
C53 C 0.2088(10) 0.7372(10) 0.3781(12) 0.097(7) Uani 1 1 d . U . . .
H53 H 0.218041 0.751606 0.416697 0.117 Uiso 1 1 calc R U . . .
C54 C 0.1502(11) 0.7373(11) 0.3488(13) 0.110(8) Uani 1 1 d . U . . .
H54 H 0.119788 0.751058 0.366271 0.132 Uiso 1 1 calc R U . . .
C55 C 0.1407(12) 0.7162(11) 0.2939(14) 0.117(9) Uani 1 1 d . U . . .
H55 H 0.101774 0.715762 0.272664 0.141 Uiso 1 1 calc R U . . .
C56 C 0.1811(11) 0.6962(10) 0.2678(12) 0.111(8) Uani 1 1 d . U . . .
H56 H 0.170726 0.681173 0.229406 0.133 Uiso 1 1 calc R U . . .
C57 C 0.2421(10) 0.6971(9) 0.2979(10) 0.093(7) Uani 1 1 d . U . . .
H57 H 0.272241 0.684215 0.279552 0.111 Uiso 1 1 calc R U . . .
C58 C 0.2535(10) 0.7171(8) 0.3531(10) 0.072(6) Uani 1 1 d . U . . .
C59 C 0.4362(10) 0.9294(9) 0.4506(10) 0.085(6) Uani 1 1 d . U . . .
H59 H 0.468299 0.917806 0.434530 0.102 Uiso 1 1 calc R U . . .
C60 C 0.4201(13) 0.9877(11) 0.4495(12) 0.111(8) Uani 1 1 d . U . . .
H60 H 0.441021 1.017357 0.433335 0.133 Uiso 1 1 calc R U . . .
C61 C 0.3742(14) 1.0032(13) 0.4716(14) 0.130(9) Uani 1 1 d . U . . .
H61 H 0.363125 1.044344 0.470624 0.155 Uiso 1 1 calc R U . . .
C62 C 0.3425(14) 0.9620(12) 0.4958(13) 0.130(8) Uani 1 1 d . U . . .
H62 H 0.310484 0.973951 0.511898 0.156 Uiso 1 1 calc R U . . .
C63 C 0.3592(12) 0.9037(11) 0.4955(11) 0.110(7) Uani 1 1 d . U . . .
H63 H 0.337172 0.873977 0.510144 0.132 Uiso 1 1 calc R U . . .
C64 C 0.4062(10) 0.8865(10) 0.4749(10) 0.074(6) Uani 1 1 d . U . . .
C65 C 0.7770(8) 0.7048(8) 0.7102(9) 0.050(4) Uani 1 1 d . U . . .
C66 C 0.7704(8) 0.7273(9) 0.7624(9) 0.062(5) Uani 1 1 d . U . . .
C67 C 0.8098(9) 0.7732(10) 0.7922(10) 0.082(6) Uani 1 1 d . U . . .
H67 H 0.806892 0.788057 0.829199 0.098 Uiso 1 1 calc R U . . .
C68 C 0.8519(10) 0.7941(11) 0.7635(11) 0.096(6) Uani 1 1 d D U . . .
C69 C 0.8593(9) 0.7712(9) 0.7120(10) 0.078(6) Uani 1 1 d . U . . .
H69 H 0.890350 0.784964 0.695425 0.094 Uiso 1 1 calc R U . . .
C70 C 0.8203(8) 0.7267(8) 0.6833(8) 0.053(4) Uani 1 1 d . U . . .
C71 C 0.8916(10) 0.8498(11) 0.7969(10) 0.111(6) Uani 1 1 d D U . . .
C75 C 0.8558(8) 0.5775(8) 0.6440(8) 0.045(4) Uani 1 1 d . U . . .
C76 C 0.8801(8) 0.6368(8) 0.6428(8) 0.054(4) Uani 1 1 d . U . . .
C77 C 0.9403(8) 0.6463(9) 0.6555(9) 0.067(6) Uani 1 1 d . U . . .
H77 H 0.954070 0.685856 0.651370 0.080 Uiso 1 1 calc R U . . .
C78 C 0.9804(9) 0.6018(10) 0.6738(10) 0.084(6) Uani 1 1 d . U . . .
C79 C 0.9574(8) 0.5430(9) 0.6735(9) 0.071(6) Uani 1 1 d . U . . .
H79 H 0.983169 0.510072 0.683825 0.085 Uiso 1 1 calc R U . . .
C80 C 0.8981(8) 0.5321(8) 0.6586(8) 0.052(4) Uani 1 1 d . U . . .
C81 C 1.0440(10) 0.6117(11) 0.6929(11) 0.100(7) Uani 1 1 d D U . . .
C85 C 0.8112(8) 0.4585(8) 0.7458(9) 0.051(4) Uani 1 1 d . U . . .
C86 C 0.8659(7) 0.4437(8) 0.7328(8) 0.055(4) Uani 1 1 d . U . . .
C87 C 0.9122(9) 0.4234(10) 0.7757(10) 0.077(6) Uani 1 1 d . U . . .
H87 H 0.948351 0.416384 0.765150 0.092 Uiso 1 1 calc R U . . .
C88 C 0.9085(10) 0.4133(12) 0.8310(11) 0.093(6) Uani 1 1 d . U . . .
C89 C 0.8574(9) 0.4249(10) 0.8463(9) 0.085(6) Uani 1 1 d . U . . .
H89 H 0.854188 0.419738 0.885425 0.102 Uiso 1 1 calc R U . . .
C90 C 0.8071(8) 0.4454(9) 0.8037(10) 0.071(5) Uani 1 1 d . U . . .
C91 C 0.9592(10) 0.3890(11) 0.8753(10) 0.115(7) Uani 1 1 d D U . . .
C95 C 0.7302(8) 0.5822(9) 0.8174(9) 0.058(5) Uani 1 1 d . U . . .
C96 C 0.7487(8) 0.5353(9) 0.8540(9) 0.059(5) Uani 1 1 d . U . . .
C97 C 0.7756(8) 0.5436(10) 0.9128(9) 0.073(6) Uani 1 1 d . U . . .
H97 H 0.787262 0.510029 0.937330 0.088 Uiso 1 1 calc R U . . .
C98 C 0.7849(8) 0.6035(10) 0.9346(9) 0.073(5) Uani 1 1 d . U . . .
C99 C 0.7663(8) 0.6484(10) 0.8963(9) 0.071(6) Uani 1 1 d . U . . .
H99 H 0.770607 0.688397 0.910575 0.085 Uiso 1 1 calc R U . . .
C100 C 0.7422(8) 0.6410(9) 0.8397(9) 0.062(5) Uani 1 1 d . U . . .
C101 C 0.8158(9) 0.6146(9) 0.9959(10) 0.103(7) Uani 1 1 d D U . . .
C102 C 0.8316(12) 0.5592(11) 1.0298(11) 0.183(13) Uani 1 1 d D U . . .
H10A H 0.797194 0.533638 1.026774 0.275 Uiso 1 1 calc R U . . .
H10B H 0.861409 0.537443 1.014639 0.275 Uiso 1 1 calc R U . . .
H10C H 0.846630 0.569576 1.070375 0.275 Uiso 1 1 calc R U . . .
C103 C 0.8691(9) 0.6512(11) 1.0020(12) 0.150(10) Uani 1 1 d D U . . .
H10D H 0.860264 0.688562 0.980004 0.226 Uiso 1 1 calc R U . . .
H10E H 0.883778 0.660699 1.042889 0.226 Uiso 1 1 calc R U . . .
H10F H 0.898556 0.628566 0.987153 0.226 Uiso 1 1 calc R U . . .
C104 C 0.7762(11) 0.6485(12) 1.0256(11) 0.152(10) Uani 1 1 d D U . . .
H10G H 0.764389 0.685986 1.004595 0.228 Uiso 1 1 calc R U . . .
H10H H 0.741768 0.624137 1.026519 0.228 Uiso 1 1 calc R U . . .
H10I H 0.796247 0.657891 1.065185 0.228 Uiso 1 1 calc R U . . .
C72A C 0.870(2) 0.878(2) 0.846(2) 0.114(8) Uani 0.553(17) 1 d . U P A 1
H72A H 0.872457 0.848580 0.877392 0.171 Uiso 0.553(17) 1 calc R U P A 1
H72B H 0.894179 0.912930 0.860287 0.171 Uiso 0.553(17) 1 calc R U P A 1
H72C H 0.829785 0.890694 0.832795 0.171 Uiso 0.553(17) 1 calc R U P A 1
C73A C 0.887(2) 0.897(2) 0.750(2) 0.113(8) Uani 0.553(17) 1 d . U P A 1
H73A H 0.900823 0.880182 0.716763 0.170 Uiso 0.553(17) 1 calc R U P A 1
H73B H 0.846572 0.909688 0.737328 0.170 Uiso 0.553(17) 1 calc R U P A 1
H73C H 0.910966 0.931924 0.764820 0.170 Uiso 0.553(17) 1 calc R U P A 1
C74A C 0.9567(18) 0.820(2) 0.801(2) 0.107(7) Uani 0.553(17) 1 d . U P A 1
H74A H 0.959900 0.804401 0.762959 0.160 Uiso 0.553(17) 1 calc R U P A 1
H74B H 0.986490 0.850312 0.813649 0.160 Uiso 0.553(17) 1 calc R U P A 1
H74C H 0.962079 0.786527 0.828914 0.160 Uiso 0.553(17) 1 calc R U P A 1
C82A C 1.0528(16) 0.656(2) 0.745(2) 0.112(10) Uani 0.579(18) 1 d . U P B 1
H82A H 1.025839 0.690117 0.734964 0.169 Uiso 0.579(18) 1 calc R U P B 1
H82B H 1.045464 0.635656 0.778881 0.169 Uiso 0.579(18) 1 calc R U P B 1
H82C H 1.092765 0.671413 0.752332 0.169 Uiso 0.579(18) 1 calc R U P B 1
C83A C 1.0623(15) 0.641(2) 0.642(2) 0.102(8) Uani 0.579(18) 1 d . U P B 1
H83A H 1.038862 0.677373 0.631184 0.153 Uiso 0.579(18) 1 calc R U P B 1
H83B H 1.103330 0.652336 0.653145 0.153 Uiso 0.579(18) 1 calc R U P B 1
H83C H 1.056553 0.613165 0.609673 0.153 Uiso 0.579(18) 1 calc R U P B 1
C84A C 1.0820(16) 0.5604(19) 0.703(2) 0.104(9) Uani 0.579(18) 1 d . U P B 1
H84A H 1.122223 0.574177 0.715454 0.155 Uiso 0.579(18) 1 calc R U P B 1
H84B H 1.071692 0.535424 0.733681 0.155 Uiso 0.579(18) 1 calc R U P B 1
H84C H 1.078094 0.536852 0.667649 0.155 Uiso 0.579(18) 1 calc R U P B 1
C92A C 1.0078(16) 0.4382(17) 0.8678(19) 0.111(9) Uani 0.495(18) 1 d D U P C 1
H92A H 1.011655 0.439192 0.827349 0.166 Uiso 0.495(18) 1 calc R U P C 1
H92B H 0.996089 0.477937 0.879079 0.166 Uiso 0.495(18) 1 calc R U P C 1
H92C H 1.045151 0.427164 0.892456 0.166 Uiso 0.495(18) 1 calc R U P C 1
C93A C 0.985(2) 0.3291(16) 0.855(2) 0.114(10) Uani 0.495(18) 1 d D U P C 1
H93A H 0.987784 0.332948 0.814481 0.171 Uiso 0.495(18) 1 calc R U P C 1
H93B H 1.023419 0.321716 0.878954 0.171 Uiso 0.495(18) 1 calc R U P C 1
H93C H 0.959171 0.295403 0.859083 0.171 Uiso 0.495(18) 1 calc R U P C 1
C94A C 0.953(2) 0.387(2) 0.9336(19) 0.120(10) Uani 0.495(18) 1 d D U P C 1
H94A H 0.988971 0.370771 0.957614 0.180 Uiso 0.495(18) 1 calc R U P C 1
H94B H 0.947106 0.428095 0.946554 0.180 Uiso 0.495(18) 1 calc R U P C 1
H94C H 0.920426 0.361828 0.936899 0.180 Uiso 0.495(18) 1 calc R U P C 1
C72B C 0.856(2) 0.9022(16) 0.798(2) 0.114(8) Uani 0.447(17) 1 d D U P A 2
H72D H 0.823402 0.892157 0.816300 0.171 Uiso 0.447(17) 1 calc R U P A 2
H72E H 0.878803 0.934535 0.819236 0.171 Uiso 0.447(17) 1 calc R U P A 2
H72F H 0.840211 0.915527 0.757924 0.171 Uiso 0.447(17) 1 calc R U P A 2
C73B C 0.9380(18) 0.865(2) 0.770(2) 0.113(8) Uani 0.447(17) 1 d D U P A 2
H73D H 0.922518 0.875777 0.729534 0.170 Uiso 0.447(17) 1 calc R U P A 2
H73E H 0.959654 0.898648 0.790185 0.170 Uiso 0.447(17) 1 calc R U P A 2
H73F H 0.963812 0.829979 0.771286 0.170 Uiso 0.447(17) 1 calc R U P A 2
C74B C 0.9148(19) 0.834(2) 0.8562(16) 0.107(7) Uani 0.447(17) 1 d D U P A 2
H74D H 0.882859 0.823151 0.875162 0.160 Uiso 0.447(17) 1 calc R U P A 2
H74E H 0.940664 0.798891 0.857430 0.160 Uiso 0.447(17) 1 calc R U P A 2
H74F H 0.936505 0.867559 0.876328 0.160 Uiso 0.447(17) 1 calc R U P A 2
C82B C 1.075(2) 0.579(2) 0.653(2) 0.112(10) Uani 0.421(18) 1 d D U P B 2
H82D H 1.116867 0.585808 0.665864 0.169 Uiso 0.421(18) 1 calc R U P B 2
H82E H 1.066605 0.536215 0.654098 0.169 Uiso 0.421(18) 1 calc R U P B 2
H82F H 1.062024 0.594595 0.613867 0.169 Uiso 0.421(18) 1 calc R U P B 2
C83B C 1.063(2) 0.6759(19) 0.697(2) 0.102(8) Uani 0.421(18) 1 d D U P B 2
H83D H 1.042492 0.697677 0.722607 0.153 Uiso 0.421(18) 1 calc R U P B 2
H83E H 1.104653 0.678132 0.711641 0.153 Uiso 0.421(18) 1 calc R U P B 2
H83F H 1.053264 0.694136 0.658081 0.153 Uiso 0.421(18) 1 calc R U P B 2
C84B C 1.061(2) 0.584(2) 0.752(2) 0.104(9) Uani 0.421(18) 1 d D U P B 2
H84D H 1.041418 0.605200 0.778637 0.155 Uiso 0.421(18) 1 calc R U P B 2
H84E H 1.050939 0.541743 0.750117 0.155 Uiso 0.421(18) 1 calc R U P B 2
H84F H 1.103481 0.588498 0.765584 0.155 Uiso 0.421(18) 1 calc R U P B 2
C92B C 0.9328(16) 0.3278(16) 0.8965(18) 0.111(9) Uani 0.505(18) 1 d D U P C 2
H92D H 0.896370 0.336864 0.908593 0.166 Uiso 0.505(18) 1 calc R U P C 2
H92E H 0.925390 0.298789 0.864650 0.166 Uiso 0.505(18) 1 calc R U P C 2
H92F H 0.960573 0.310651 0.929183 0.166 Uiso 0.505(18) 1 calc R U P C 2
C93B C 0.971(2) 0.4282(19) 0.9322(18) 0.114(10) Uani 0.505(18) 1 d D U P C 2
H93D H 0.934446 0.438289 0.942862 0.171 Uiso 0.505(18) 1 calc R U P C 2
H93E H 0.995605 0.405372 0.963606 0.171 Uiso 0.505(18) 1 calc R U P C 2
H93F H 0.991397 0.465238 0.925439 0.171 Uiso 0.505(18) 1 calc R U P C 2
C94B C 1.0130(17) 0.373(2) 0.8580(18) 0.120(10) Uani 0.505(18) 1 d D U P C 2
H94D H 1.041083 0.358153 0.891642 0.180 Uiso 0.505(18) 1 calc R U P C 2
H94E H 1.005355 0.341534 0.828381 0.180 Uiso 0.505(18) 1 calc R U P C 2
H94F H 1.028926 0.408515 0.842286 0.180 Uiso 0.505(18) 1 calc R U P C 2

loop_
_atom_site_aniso_label
_atom_site_aniso_U_11
_atom_site_aniso_U_22
_atom_site_aniso_U_33
_atom_site_aniso_U_23
_atom_site_aniso_U_13
_atom_site_aniso_U_12
Co1 0.0374(19) 0.049(2) 0.067(2) -0.0137(17) -0.0106(16) -0.0011(16)
Co2 0.0333(19) 0.050(2) 0.069(2) -0.0060(17) -0.0065(16) -0.0009(15)
Co3 0.040(2) 0.054(2) 0.065(2) -0.0085(17) -0.0050(17) 0.0014(16)
Co4 0.038(2) 0.050(2) 0.067(2) -0.0057(17) -0.0090(17) 0.0024(16)
S1 0.050(4) 0.069(4) 0.067(4) -0.024(3) 0.007(3) -0.002(3)
S2 0.031(3) 0.064(4) 0.075(4) -0.001(3) 0.006(3) -0.006(3)
S3 0.027(3) 0.066(3) 0.069(4) -0.005(3) -0.012(3) 0.012(3)
S4 0.053(3) 0.077(4) 0.055(4) -0.001(3) 0.001(3) 0.001(3)
O1 0.046(6) 0.065(8) 0.040(8) -0.010(7) -0.009(6) 0.011(6)
O2 0.036(6) 0.057(8) 0.068(9) -0.014(7) -0.007(6) -0.002(6)
O3 0.058(8) 0.060(8) 0.044(8) 0.012(7) 0.004(7) 0.014(7)
O4 0.067(9) 0.047(9) 0.072(10) 0.007(7) -0.001(8) -0.006(7)
O5 0.025(6) 0.057(8) 0.055(7) -0.005(6) 0.000(6) 0.003(5)
O6 0.033(7) 0.050(8) 0.077(8) -0.019(6) 0.003(6) 0.010(6)
O7 0.036(8) 0.060(8) 0.045(8) 0.003(7) 0.008(6) -0.011(6)
O8 0.034(8) 0.051(8) 0.063(9) -0.019(7) 0.006(6) -0.003(6)
O9 0.053(7) 0.054(6) 0.039(6) -0.009(5) 0.000(6) 0.001(5)
O10 0.032(6) 0.052(7) 0.076(7) -0.005(5) 0.002(5) -0.003(5)
O11 0.029(6) 0.057(6) 0.067(9) -0.004(6) -0.006(6) -0.002(5)
O12 0.029(6) 0.053(8) 0.073(7) -0.012(6) -0.015(5) 0.003(6)
O13 0.042(6) 0.067(8) 0.067(8) -0.011(6) 0.007(5) 0.004(6)
O14 0.076(10) 0.077(9) 0.074(9) -0.029(7) 0.029(7) 0.003(8)
O15 0.026(6) 0.069(8) 0.085(8) -0.004(7) -0.003(5) -0.001(5)
O16 0.029(7) 0.076(9) 0.100(10) 0.000(7) 0.012(7) -0.008(6)
O17 0.020(6) 0.061(7) 0.085(8) 0.004(7) -0.012(5) 0.001(5)
O18 0.030(7) 0.070(8) 0.080(9) 0.006(7) -0.003(6) 0.013(6)
O19 0.052(7) 0.058(7) 0.067(7) -0.010(6) -0.008(5) -0.007(6)
O20 0.077(9) 0.089(9) 0.048(8) 0.003(7) 0.003(7) -0.005(8)
O21 0.043(6) 0.056(7) 0.049(7) -0.010(5) 0.011(5) 0.005(5)
N1 0.024(7) 0.079(10) 0.056(9) -0.005(8) 0.020(6) 0.002(7)
N2 0.064(9) 0.035(7) 0.069(11) 0.007(7) -0.009(7) 0.005(6)
C1 0.037(8) 0.060(9) 0.052(11) -0.005(10) 0.000(8) 0.004(6)
C1O 0.073(11) 0.094(17) 0.114(14) -0.002(11) -0.007(10) -0.005(10)
C2 0.036(7) 0.042(11) 0.063(10) -0.002(8) 0.019(7) 0.005(8)
C3 0.034(8) 0.053(12) 0.066(11) -0.017(9) 0.012(8) 0.012(8)
C4 0.041(8) 0.056(11) 0.053(10) -0.003(8) 0.008(7) 0.005(7)
C5 0.030(8) 0.047(10) 0.050(10) -0.002(8) 0.006(7) -0.008(8)
C6 0.031(8) 0.044(11) 0.061(11) -0.003(9) 0.010(7) 0.000(8)
C7 0.022(7) 0.040(11) 0.060(10) -0.002(8) 0.013(7) 0.004(8)
C8 0.037(8) 0.054(11) 0.058(9) 0.002(9) 0.019(7) 0.003(8)
C9 0.043(9) 0.067(13) 0.059(10) -0.002(9) 0.018(8) 0.007(10)
C10 0.037(8) 0.068(12) 0.060(8) 0.004(9) 0.022(7) 0.006(9)
C11 0.039(8) 0.081(12) 0.038(9) 0.002(9) 0.013(7) 0.001(9)
C12 0.038(8) 0.089(14) 0.042(10) -0.001(9) 0.021(8) 0.002(9)
C13 0.036(8) 0.055(11) 0.055(10) -0.002(8) 0.015(7) 0.008(9)
C14 0.044(11) 0.059(10) 0.061(9) 0.006(8) 0.019(9) 0.005(10)
C15 0.057(11) 0.079(13) 0.076(14) -0.023(11) -0.015(9) 0.004(10)
C16 0.056(12) 0.109(15) 0.063(14) -0.017(11) -0.010(9) -0.003(11)
C17 0.054(12) 0.104(15) 0.073(15) -0.030(11) -0.003(11) -0.026(11)
C18 0.056(12) 0.079(14) 0.076(14) -0.025(10) 0.014(10) -0.022(10)
C19 0.050(12) 0.073(12) 0.069(13) -0.019(9) 0.007(9) -0.014(10)
C20 0.041(10) 0.065(11) 0.060(11) -0.010(8) -0.003(8) -0.013(8)
C21 0.051(11) 0.20(2) 0.14(2) -0.027(17) -0.018(13) 0.024(12)
C22 0.061(12) 0.25(2) 0.19(2) -0.071(19) -0.038(15) 0.023(15)
C23 0.063(14) 0.26(2) 0.16(2) -0.068(18) -0.012(16) 0.005(14)
C24 0.043(12) 0.20(2) 0.109(17) -0.034(16) 0.025(12) -0.037(12)
C25 0.056(11) 0.166(17) 0.089(17) -0.024(13) -0.002(11) -0.029(12)
C26 0.038(9) 0.147(16) 0.080(14) -0.007(12) 0.010(9) -0.010(9)
C27 0.087(15) 0.085(14) 0.060(12) -0.030(11) 0.034(11) -0.007(11)
C28 0.120(19) 0.121(18) 0.093(16) -0.040(13) 0.059(13) 0.005(12)
C29 0.078(16) 0.116(18) 0.100(17) -0.050(13) 0.046(14) -0.008(11)
C30 0.086(16) 0.123(17) 0.102(18) -0.035(14) 0.039(13) 0.020(12)
C31 0.077(16) 0.109(16) 0.089(15) -0.014(12) 0.035(12) 0.024(10)
C32 0.031(11) 0.082(13) 0.060(11) -0.022(10) 0.023(9) -0.007(8)
C33 0.025(9) 0.039(10) 0.049(9) -0.014(8) -0.001(7) -0.003(7)
C34 0.038(9) 0.033(8) 0.072(12) 0.011(8) -0.003(7) -0.002(7)
C35 0.037(9) 0.048(10) 0.050(12) 0.005(8) 0.003(7) 0.004(7)
C36 0.037(9) 0.050(9) 0.066(11) -0.003(7) -0.005(7) 0.007(7)
C37 0.042(9) 0.048(9) 0.058(11) 0.002(8) 0.005(8) 0.001(7)
C38 0.060(11) 0.043(10) 0.059(12) 0.000(9) 0.000(8) 0.007(7)
C39 0.058(10) 0.035(8) 0.073(12) 0.008(8) -0.008(8) 0.001(7)
C40 0.041(9) 0.035(8) 0.067(12) 0.005(8) -0.003(8) 0.004(7)
C41 0.046(10) 0.034(9) 0.079(13) 0.004(9) -0.007(9) 0.003(8)
C42 0.044(9) 0.040(8) 0.061(12) -0.002(8) 0.000(8) 0.004(6)
C43 0.059(9) 0.048(9) 0.071(13) -0.005(9) -0.008(9) 0.016(7)
C44 0.060(10) 0.042(10) 0.101(15) -0.006(10) -0.017(10) 0.021(8)
C45 0.054(9) 0.036(9) 0.059(12) 0.008(8) -0.001(8) 0.008(7)
C46 0.025(10) 0.045(9) 0.046(11) 0.004(8) 0.008(7) 0.003(7)
C47 0.045(9) 0.051(12) 0.102(14) -0.005(10) -0.007(9) -0.006(9)
C48 0.061(12) 0.069(15) 0.090(15) -0.002(10) -0.004(10) -0.018(10)
C49 0.087(12) 0.064(15) 0.095(16) -0.007(11) -0.008(12) -0.007(12)
C50 0.090(13) 0.056(13) 0.087(14) -0.013(10) -0.004(12) -0.004(12)
C51 0.078(13) 0.054(13) 0.078(14) -0.013(9) 0.000(10) 0.005(10)
C52 0.051(9) 0.039(11) 0.063(11) 0.005(8) -0.001(8) 0.001(9)
C53 0.067(11) 0.077(15) 0.138(16) -0.006(13) -0.003(11) 0.019(12)
C54 0.071(11) 0.089(17) 0.158(19) -0.005(15) -0.007(13) 0.013(13)
C55 0.081(15) 0.078(17) 0.167(19) -0.020(15) -0.033(14) 0.024(14)
C56 0.087(14) 0.077(16) 0.139(17) -0.024(14) -0.043(12) 0.027(13)
C57 0.086(12) 0.068(14) 0.100(14) -0.014(12) -0.036(11) 0.022(12)
C58 0.066(9) 0.037(12) 0.097(13) -0.004(10) -0.019(9) 0.015(9)
C59 0.112(16) 0.036(10) 0.095(16) 0.000(11) -0.007(12) -0.001(11)
C60 0.15(2) 0.043(11) 0.130(19) 0.005(13) 0.001(15) 0.016(13)
C61 0.15(2) 0.066(16) 0.16(2) -0.009(15) 0.006(16) 0.028(14)
C62 0.16(2) 0.074(14) 0.16(2) -0.015(16) 0.038(16) 0.042(14)
C63 0.121(17) 0.071(13) 0.142(19) -0.014(14) 0.034(14) 0.027(12)
C64 0.081(14) 0.040(9) 0.091(15) -0.002(10) -0.008(10) 0.014(9)
C65 0.032(10) 0.050(10) 0.066(10) -0.007(8) 0.003(7) -0.001(7)
C66 0.057(10) 0.057(11) 0.075(10) -0.010(7) 0.016(8) 0.003(8)
C67 0.081(13) 0.092(14) 0.075(14) -0.025(10) 0.019(10) -0.020(9)
C68 0.093(12) 0.108(12) 0.092(13) -0.018(10) 0.029(10) -0.028(10)
C69 0.057(12) 0.085(14) 0.094(13) -0.019(10) 0.018(11) -0.028(9)
C70 0.030(10) 0.056(11) 0.067(9) 0.007(7) -0.002(7) -0.002(7)
C71 0.115(9) 0.109(9) 0.109(9) -0.016(7) 0.022(7) -0.026(7)
C75 0.024(6) 0.056(7) 0.055(12) -0.015(9) 0.009(9) 0.006(5)
C76 0.033(7) 0.062(7) 0.061(12) -0.012(9) -0.006(9) -0.004(6)
C77 0.031(8) 0.063(11) 0.101(15) -0.013(11) 0.002(10) -0.002(7)
C78 0.042(8) 0.071(10) 0.128(15) -0.014(11) -0.004(10) 0.007(7)
C79 0.033(8) 0.072(10) 0.102(15) -0.004(12) 0.000(10) 0.013(8)
C80 0.030(7) 0.061(7) 0.060(12) -0.019(8) 0.000(9) 0.012(6)
C81 0.042(9) 0.105(14) 0.140(18) -0.014(12) -0.008(11) 0.006(8)
C85 0.030(8) 0.048(11) 0.069(9) -0.013(9) -0.006(6) 0.007(8)
C86 0.026(8) 0.063(11) 0.067(8) -0.013(8) -0.007(6) 0.008(9)
C87 0.041(10) 0.105(15) 0.074(10) -0.005(12) -0.013(9) 0.015(11)
C88 0.068(10) 0.132(16) 0.069(10) -0.014(12) -0.009(9) 0.035(11)
C89 0.076(11) 0.106(16) 0.062(11) -0.023(11) -0.007(9) 0.035(12)
C90 0.048(8) 0.079(13) 0.081(10) 0.005(10) 0.005(7) 0.003(9)
C91 0.075(12) 0.18(2) 0.084(11) 0.010(13) -0.008(11) 0.036(12)
C95 0.060(12) 0.073(7) 0.036(8) -0.008(6) 0.001(8) 0.001(9)
C96 0.051(12) 0.074(7) 0.049(9) -0.001(6) 0.003(9) -0.003(8)
C97 0.074(14) 0.086(11) 0.052(10) 0.006(8) -0.005(10) -0.005(11)
C98 0.053(12) 0.092(11) 0.064(10) -0.006(8) -0.010(9) -0.008(11)
C99 0.062(13) 0.081(12) 0.062(10) -0.016(8) -0.005(10) -0.004(11)
C100 0.049(11) 0.074(7) 0.058(9) -0.016(6) -0.003(9) -0.007(8)
C101 0.089(15) 0.136(17) 0.069(12) -0.017(10) -0.020(11) 0.000(12)
C102 0.27(3) 0.15(2) 0.078(19) -0.010(14) -0.08(2) 0.010(17)
C103 0.095(17) 0.19(2) 0.14(2) -0.052(19) -0.034(15) -0.026(16)
C104 0.15(2) 0.19(3) 0.11(2) -0.059(19) 0.025(17) -0.007(18)
C72A 0.119(13) 0.111(11) 0.111(12) -0.018(9) 0.022(10) -0.023(9)
C73A 0.117(12) 0.108(12) 0.116(13) -0.014(10) 0.027(10) -0.026(9)
C74A 0.106(10) 0.106(13) 0.105(10) -0.017(10) 0.015(8) -0.036(9)
C82A 0.043(14) 0.13(2) 0.16(2) -0.038(17) 0.005(15) -0.012(15)
C83A 0.030(14) 0.108(15) 0.16(2) -0.010(14) 0.004(16) 0.004(12)
C84A 0.041(15) 0.114(18) 0.143(19) -0.014(16) -0.009(15) 0.013(12)
C92A 0.068(15) 0.16(2) 0.09(2) 0.007(16) -0.015(15) 0.045(15)
C93A 0.07(2) 0.16(2) 0.085(16) 0.011(18) -0.029(14) 0.041(16)
C94A 0.076(16) 0.19(3) 0.086(13) 0.018(19) -0.009(15) 0.047(18)
C72B 0.119(13) 0.111(11) 0.111(12) -0.018(9) 0.022(10) -0.023(9)
C73B 0.117(12) 0.108(12) 0.116(13) -0.014(10) 0.027(10) -0.026(9)
C74B 0.106(10) 0.106(13) 0.105(10) -0.017(10) 0.015(8) -0.036(9)
C82B 0.043(14) 0.13(2) 0.16(2) -0.038(17) 0.005(15) -0.012(15)
C83B 0.030(14) 0.108(15) 0.16(2) -0.010(14) 0.004(16) 0.004(12)
C84B 0.041(15) 0.114(18) 0.143(19) -0.014(16) -0.009(15) 0.013(12)
C92B 0.068(15) 0.16(2) 0.09(2) 0.007(16) -0.015(15) 0.045(15)
C93B 0.07(2) 0.16(2) 0.085(16) 0.011(18) -0.029(14) 0.041(16)
C94B 0.076(16) 0.19(3) 0.086(13) 0.018(19) -0.009(15) 0.047(18)

loop_
_atom_type_symbol
_atom_type_description
_atom_type_scat_dispersion_real
_atom_type_scat_dispersion_imag
_atom_type_scat_source
C C 0.0181 0.0091 'International Tables Vol C Tables 4.2.6.8 and 6.1.1.4'
H H 0.0000 0.0000 'International Tables Vol C Tables 4.2.6.8 and 6.1.1.4'
Co Co -2.3653 3.6143 'International Tables Vol C Tables 4.2.6.8 and 6.1.1.4'
N N 0.0311 0.0180 'International Tables Vol C Tables 4.2.6.8 and 6.1.1.4'
O O 0.0492 0.0322 'International Tables Vol C Tables 4.2.6.8 and 6.1.1.4'
S S 0.3331 0.5567 'International Tables Vol C Tables 4.2.6.8 and 6.1.1.4'

loop_
_exptl_crystal_face_index_h
_exptl_crystal_face_index_k
_exptl_crystal_face_index_l
_exptl_crystal_face_perp_dist
0.00 -1.00 1.00 0.0760
0.00 1.00 -1.00 0.0630
0.00 0.00 -1.00 0.0220
-1.00 3.00 4.00 0.0430
-3.00 -1.00 0.00 0.0280
-4.00 0.00 1.00 0.0140
4.00 0.00 -1.00 0.0250

loop_
_geom_angle_atom_site_label_1
_geom_angle_atom_site_label_2
_geom_angle_atom_site_label_3
_geom_angle
_geom_angle_site_symmetry_1
_geom_angle_site_symmetry_3
_geom_angle_publ_flag
O1 Co1 O8 81.5(5) . 3_666 ?
O1 Co1 O9 95.7(5) . . ?
O1 Co1 O12 172.7(5) . . ?
O1 Co1 O19 86.0(5) . . ?
O1 Co1 O21 99.6(4) . . ?
O8 Co1 O9 174.4(5) 3_666 . ?
O8 Co1 O21 100.7(5) 3_666 . ?
O9 Co1 O21 84.4(4) . . ?
O12 Co1 O8 94.5(4) . 3_666 ?
O12 Co1 O9 87.8(4) . . ?
O12 Co1 O21 87.1(5) . . ?
O19 Co1 O8 87.2(5) . 3_666 ?
O19 Co1 O9 87.9(5) . . ?
O19 Co1 O12 87.8(5) . . ?
O19 Co1 O21 170.9(5) . . ?
O2 Co2 O5 85.8(5) . . ?
O2 Co2 O9 92.1(5) . . ?
O2 Co2 O10 177.2(5) . . ?
O2 Co2 O13 88.0(5) . . ?
O2 Co2 O21 99.1(4) . . ?
O5 Co2 O9 176.9(5) . . ?
O5 Co2 O10 92.8(5) . . ?
O5 Co2 O13 87.2(5) . . ?
O5 Co2 O21 100.8(4) . . ?
O9 Co2 O10 89.2(5) . . ?
O9 Co2 O13 90.5(5) . . ?
O9 Co2 O21 81.7(4) . . ?
O10 Co2 O13 89.5(5) . . ?
O10 Co2 O21 83.5(4) . . ?
O13 Co2 O21 169.6(4) . . ?
O3 Co3 O6 82.7(5) 3_666 . ?
O3 Co3 O10 176.5(5) 3_666 . ?
O3 Co3 O11 94.6(5) 3_666 . ?
O3 Co3 O15 90.2(5) 3_666 . ?
O3 Co3 O21 97.0(5) 3_666 . ?
O6 Co3 O10 94.0(5) . . ?
O6 Co3 O11 175.3(5) . . ?
O6 Co3 O15 90.2(5) . . ?
O6 Co3 O21 98.7(5) . . ?
O10 Co3 O15 88.7(5) . . ?
O10 Co3 O21 84.5(4) . . ?
O11 Co3 O10 88.6(4) . . ?
O11 Co3 O15 85.9(5) . . ?
O11 Co3 O21 85.4(4) . . ?
O15 Co3 O21 169.1(5) . . ?
O4 Co4 O11 91.5(5) 3_666 . ?
O4 Co4 O12 176.1(5) 3_666 . ?
O4 Co4 O17 87.8(5) 3_666 . ?
O4 Co4 O21 102.2(5) 3_666 . ?
O7 Co4 O4 85.5(5) 3_666 3_666 ?
O7 Co4 O11 176.0(5) 3_666 . ?
O7 Co4 O12 91.9(5) 3_666 . ?
O7 Co4 O17 87.7(5) 3_666 . ?
O7 Co4 O21 100.2(4) 3_666 . ?
O11 Co4 O12 90.9(5) . . ?
O11 Co4 O17 89.5(5) . . ?
O11 Co4 O21 83.0(4) . . ?
O12 Co4 O17 89.1(5) . . ?
O12 Co4 O21 81.2(4) . . ?
O17 Co4 O21 167.6(4) . . ?
O13 S1 C66 108.8(9) . . ?
O13 S1 C100 109.6(8) . . ?
O14 S1 O13 115.9(8) . . ?
O14 S1 C66 109.3(9) . . ?
O14 S1 C100 105.9(9) . . ?
C100 S1 C66 107.0(9) . . ?
O15 S2 C70 109.3(8) . . ?
O15 S2 C76 110.7(8) . . ?
O16 S2 O15 116.5(8) . . ?
O16 S2 C70 109.1(9) . . ?
O16 S2 C76 106.0(8) . . ?
C70 S2 C76 104.7(9) . . ?
O17 S3 O18 117.1(7) . . ?
O17 S3 C80 108.4(8) . . ?
O17 S3 C86 109.3(8) . . ?
O18 S3 C80 106.7(8) . . ?
O18 S3 C86 106.0(8) . . ?
C86 S3 C80 109.0(9) . . ?
O19 S4 C90 108.1(9) . . ?
O19 S4 C96 108.3(8) . . ?
O20 S4 O19 116.4(8) . . ?
O20 S4 C90 112.2(9) . . ?
O20 S4 C96 106.5(9) . . ?
C90 S4 C96 104.5(9) . . ?
C1 O1 Co1 124.9(13) . . ?
C1 O2 Co2 130.1(13) . . ?
C14 O3 Co3 127.2(13) . 3_666 ?
C14 O4 Co4 126.0(15) . 3_666 ?
C33 O5 Co2 124.6(10) . . ?
C33 O6 Co3 128.1(13) . . ?
C46 O7 Co4 128.5(13) . 3_666 ?
C46 O8 Co1 123.1(12) . 3_666 ?
Co2 O9 Co1 93.5(5) . . ?
C95 O9 Co1 133.4(11) . . ?
C95 O9 Co2 130.3(11) . . ?
Co2 O10 Co3 93.3(5) . . ?
C65 O10 Co2 133.6(12) . . ?
C65 O10 Co3 131.1(12) . . ?
Co4 O11 Co3 94.0(4) . . ?
C75 O11 Co3 134.5(11) . . ?
C75 O11 Co4 130.6(11) . . ?
Co1 O12 Co4 93.6(5) . . ?
C85 O12 Co1 137.1(13) . . ?
C85 O12 Co4 128.2(12) . . ?
S1 O13 Co2 117.4(7) . . ?
S2 O15 Co3 120.7(8) . . ?
S3 O17 Co4 119.6(7) . . ?
S4 O19 Co1 121.7(7) . . ?
Co1 O21 Co2 85.5(4) . . ?
Co1 O21 Co3 144.0(5) . . ?
Co1 O21 Co4 83.9(4) . . ?
Co2 O21 Co4 140.5(5) . . ?
Co3 O21 Co2 84.1(4) . . ?
Co3 O21 Co4 82.7(4) . . ?
C1O O21 Co1 107.5(10) . . ?
C1O O21 Co2 110.0(10) . . ?
C1O O21 Co3 108.4(10) . . ?
C1O O21 Co4 109.5(10) . . ?
C7 N1 C13 109.0(16) . . ?
C7 N1 C32 123.9(16) . . ?
C32 N1 C13 126.9(16) . . ?
C39 N2 C64 125.7(16) . . ?
C45 N2 C39 106.5(15) . . ?
C45 N2 C64 127.7(15) . . ?
O1 C1 C4 116.4(18) . . ?
O2 C1 O1 126.5(19) . . ?
O2 C1 C4 117.1(19) . . ?
O21 C1O H1OA 109.5 . . ?
O21 C1O H1OB 109.5 . . ?
O21 C1O H1OC 109.5 . . ?
H1OA C1O H1OB 109.5 . . ?
H1OA C1O H1OC 109.5 . . ?
H1OB C1O H1OC 109.5 . . ?
C3 C2 C7 123.8(18) . . ?
C3 C2 C8 132.0(18) . . ?
C7 C2 C8 104.2(16) . . ?
C2 C3 H3 121.0 . . ?
C4 C3 C2 118.0(18) . . ?
C4 C3 H3 121.0 . . ?
C3 C4 C1 117.3(17) . . ?
C3 C4 C5 120.5(17) . . ?
C5 C4 C1 122.1(16) . . ?
C4 C5 C20 121.6(16) . . ?
C6 C5 C4 118.8(16) . . ?
C6 C5 C20 119.7(17) . . ?
C5 C6 H6 119.3 . . ?
C5 C6 C7 121.4(18) . . ?
C7 C6 H6 119.3 . . ?
N1 C7 C2 110.4(17) . . ?
N1 C7 C6 132.1(18) . . ?
C6 C7 C2 117.3(17) . . ?
C9 C8 C2 131.2(17) . . ?
C13 C8 C2 106.5(18) . . ?
C13 C8 C9 121.9(18) . . ?
C8 C9 H9 121.7 . . ?
C10 C9 C8 116.6(18) . . ?
C10 C9 H9 121.7 . . ?
C9 C10 C14 117.4(17) . . ?
C11 C10 C9 120.5(19) . . ?
C11 C10 C14 121.0(17) . . ?
C10 C11 C12 123.9(18) . . ?
C10 C11 C26 119.9(17) . . ?
C12 C11 C26 116.1(16) . . ?
C11 C12 H12 122.4 . . ?
C11 C12 C13 115.3(17) . . ?
C13 C12 H12 122.4 . . ?
N1 C13 C12 128.8(17) . . ?
C8 C13 N1 109.9(18) . . ?
C8 C13 C12 121.2(19) . . ?
O3 C14 C10 115(2) . . ?
O4 C14 O3 129(2) . . ?
O4 C14 C10 117(2) . . ?
C16 C15 H15 116.9 . . ?
C20 C15 H15 116.9 . . ?
C20 C15 C16 126(2) . . ?
C15 C16 H16 121.4 . . ?
C15 C16 C17 117(2) . . ?
C17 C16 H16 121.4 . . ?
C16 C17 H17 120.5 . . ?
C18 C17 C16 119(2) . . ?
C18 C17 H17 120.5 . . ?
C17 C18 H18 118.9 . . ?
C17 C18 C19 122(2) . . ?
C19 C18 H18 118.9 . . ?
C18 C19 H19 120.0 . . ?
C18 C19 C20 120(2) . . ?
C20 C19 H19 120.0 . . ?
C15 C20 C5 124.5(19) . . ?
C15 C20 C19 115.6(19) . . ?
C19 C20 C5 119.9(18) . . ?
C22 C21 H21 120.0 . . ?
C22 C21 C26 120.0 . . ?
C26 C21 H21 120.0 . . ?
C21 C22 H22 120.0 . . ?
C23 C22 C21 120.0 . . ?
C23 C22 H22 120.0 . . ?
C22 C23 H23 120.0 . . ?
C22 C23 C24 120.0 . . ?
C24 C23 H23 120.0 . . ?
C23 C24 H24 120.0 . . ?
C23 C24 C25 120.0 . . ?
C25 C24 H24 120.0 . . ?
C24 C25 H25 120.0 . . ?
C26 C25 C24 120.0 . . ?
C26 C25 H25 120.0 . . ?
C21 C26 C11 122.6(13) . . ?
C25 C26 C11 117.4(13) . . ?
C25 C26 C21 120.0 . . ?
C28 C27 H27 116.6 . . ?
C32 C27 H27 116.6 . . ?
C32 C27 C28 127(2) . . ?
C27 C28 H28 122.0 . . ?
C29 C28 C27 116(3) . . ?
C29 C28 H28 122.0 . . ?
C28 C29 H29 121.1 . . ?
C30 C29 C28 118(3) . . ?
C30 C29 H29 121.1 . . ?
C29 C30 H30 117.7 . . ?
C31 C30 C29 125(3) . . ?
C31 C30 H30 117.7 . . ?
C30 C31 H31 119.1 . . ?
C30 C31 C32 122(3) . . ?
C32 C31 H31 119.1 . . ?
N1 C32 C31 118(2) . . ?
C27 C32 N1 129(2) . . ?
C27 C32 C31 113(2) . . ?
O5 C33 C36 108.4(16) . . ?
O6 C33 O5 129.2(16) . . ?
O6 C33 C36 122.4(19) . . ?
C35 C34 C39 118.7(18) . . ?
C35 C34 C40 135.8(17) . . ?
C39 C34 C40 105.5(16) . . ?
C34 C35 H35 119.2 . . ?
C34 C35 C36 121.5(17) . . ?
C36 C35 H35 119.2 . . ?
C35 C36 C33 115.5(15) . . ?
C37 C36 C33 127.1(16) . . ?
C37 C36 C35 117.2(14) . . ?
C36 C37 C38 122.6(17) . . ?
C36 C37 C52 117.8(16) . . ?
C38 C37 C52 119.6(17) . . ?
C37 C38 H38 121.5 . . ?
C37 C38 C39 117.0(18) . . ?
C39 C38 H38 121.5 . . ?
C34 C39 N2 110.3(17) . . ?
C34 C39 C38 122.9(18) . . ?
C38 C39 N2 126.6(17) . . ?
C41 C40 C34 132.5(17) . . ?
C45 C40 C34 109.0(17) . . ?
C45 C40 C41 118.5(17) . . ?
C40 C41 H41 120.0 . . ?
C42 C41 C40 120.0(17) . . ?
C42 C41 H41 120.0 . . ?
C41 C42 C43 122.2(17) . . ?
C41 C42 C46 119.0(16) . . ?
C43 C42 C46 117.9(16) . . ?
C42 C43 C58 122.8(17) . . ?
C44 C43 C42 116.9(17) . . ?
C44 C43 C58 120.2(17) . . ?
C43 C44 H44 119.7 . . ?
C43 C44 C45 120.5(18) . . ?
C45 C44 H44 119.7 . . ?
C40 C45 N2 108.7(16) . . ?
C40 C45 C44 121.4(18) . . ?
C44 C45 N2 129.7(17) . . ?
O7 C46 O8 129.1(19) . . ?
O7 C46 C42 116.0(18) . . ?
O8 C46 C42 114.9(17) . . ?
C48 C47 H47 120.8 . . ?
C52 C47 H47 120.8 . . ?
C52 C47 C48 118(2) . . ?
C47 C48 H48 120.9 . . ?
C49 C48 C47 118(2) . . ?
C49 C48 H48 120.9 . . ?
C48 C49 H49 117.8 . . ?
C48 C49 C50 124(2) . . ?
C50 C49 H49 117.8 . . ?
C49 C50 H50 121.3 . . ?
C51 C50 C49 117(2) . . ?
C51 C50 H50 121.3 . . ?
C50 C51 H51 119.4 . . ?
C50 C51 C52 121(2) . . ?
C52 C51 H51 119.4 . . ?
C47 C52 C37 122.3(19) . . ?
C47 C52 C51 120.2(19) . . ?
C51 C52 C37 117.5(18) . . ?
C54 C53 H53 118.5 . . ?
C58 C53 H53 118.5 . . ?
C58 C53 C54 123(3) . . ?
C53 C54 H54 122.6 . . ?
C55 C54 C53 115(3) . . ?
C55 C54 H54 122.6 . . ?
C54 C55 H55 117.4 . . ?
C56 C55 C54 125(3) . . ?
C56 C55 H55 117.4 . . ?
C55 C56 H56 120.0 . . ?
C55 C56 C57 120(3) . . ?
C57 C56 H56 120.0 . . ?
C56 C57 H57 121.6 . . ?
C58 C57 C56 117(2) . . ?
C58 C57 H57 121.6 . . ?
C53 C58 C43 121(2) . . ?
C57 C58 C43 118(2) . . ?
C57 C58 C53 120(2) . . ?
C60 C59 H59 119.8 . . ?
C60 C59 C64 120(3) . . ?
C64 C59 H59 119.8 . . ?
C59 C60 H60 120.4 . . ?
C61 C60 C59 119(3) . . ?
C61 C60 H60 120.4 . . ?
C60 C61 H61 118.6 . . ?
C60 C61 C62 123(3) . . ?
C62 C61 H61 118.6 . . ?
C61 C62 H62 121.6 . . ?
C63 C62 C61 117(3) . . ?
C63 C62 H62 121.6 . . ?
C62 C63 H63 118.9 . . ?
C64 C63 C62 122(3) . . ?
C64 C63 H63 118.9 . . ?
C59 C64 N2 117(2) . . ?
C63 C64 N2 124(2) . . ?
C63 C64 C59 119(2) . . ?
O10 C65 C66 118.2(18) . . ?
O10 C65 C70 120.9(18) . . ?
C66 C65 C70 120.8(19) . . ?
C65 C66 S1 128.0(16) . . ?
C65 C66 C67 120.8(19) . . ?
C67 C66 S1 111.2(16) . . ?
C66 C67 H67 121.9 . . ?
C68 C67 C66 116(2) . . ?
C68 C67 H67 121.9 . . ?
C67 C68 C71 114.0(19) . . ?
C69 C68 C67 123(2) . . ?
C69 C68 C71 122.8(19) . . ?
C68 C69 H69 120.1 . . ?
C68 C69 C70 120(2) . . ?
C70 C69 H69 120.1 . . ?
C65 C70 S2 127.3(15) . . ?
C65 C70 C69 119.0(19) . . ?
C69 C70 S2 113.3(15) . . ?
C68 C71 C74A 99(2) . . ?
C72A C71 C68 116(2) . . ?
C72A C71 C73A 107(3) . . ?
C72A C71 C74A 125(3) . . ?
C73A C71 C68 103(2) . . ?
C73A C71 C74A 104(3) . . ?
C72B C71 C68 109.6(19) . . ?
C73B C71 C68 112(2) . . ?
C73B C71 C72B 109(2) . . ?
C73B C71 C74B 109(2) . . ?
C74B C71 C68 109.9(19) . . ?
C74B C71 C72B 107(2) . . ?
O11 C75 C76 121.6(16) . . ?
O11 C75 C80 125.0(17) . . ?
C80 C75 C76 113.4(16) . . ?
C75 C76 S2 123.3(13) . . ?
C77 C76 S2 115.1(15) . . ?
C77 C76 C75 121.5(17) . . ?
C76 C77 H77 118.1 . . ?
C78 C77 C76 123.8(19) . . ?
C78 C77 H77 118.1 . . ?
C77 C78 C79 115.3(19) . . ?
C77 C78 C81 125(2) . . ?
C79 C78 C81 119.8(19) . . ?
C78 C79 H79 119.2 . . ?
C80 C79 C78 121.7(18) . . ?
C80 C79 H79 119.2 . . ?
C75 C80 S3 122.9(14) . . ?
C79 C80 S3 112.9(14) . . ?
C79 C80 C75 124.0(18) . . ?
C78 C81 C82A 107(2) . . ?
C78 C81 C83A 105(2) . . ?
C78 C81 C83B 115(3) . . ?
C78 C81 C84B 107(3) . . ?
C83A C81 C82A 109(3) . . ?
C84A C81 C78 119(2) . . ?
C84A C81 C82A 113(3) . . ?
C84A C81 C83A 102(3) . . ?
C82B C81 C78 109(3) . . ?
C82B C81 C83B 108.8(18) . . ?
C82B C81 C84B 108.3(18) . . ?
C83B C81 C84B 108.1(18) . . ?
O12 C85 C86 127.3(19) . . ?
O12 C85 C90 118.6(18) . . ?
C86 C85 C90 114.0(18) . . ?
C85 C86 S3 121.9(15) . . ?
C87 C86 S3 116.5(15) . . ?
C87 C86 C85 121.5(19) . . ?
C86 C87 H87 118.0 . . ?
C88 C87 C86 124(2) . . ?
C88 C87 H87 118.0 . . ?
C87 C88 C89 118(2) . . ?
C87 C88 C91 122(2) . . ?
C89 C88 C91 120(2) . . ?
C88 C89 H89 119.5 . . ?
C88 C89 C90 121(2) . . ?
C90 C89 H89 119.5 . . ?
C85 C90 S4 125.7(15) . . ?
C85 C90 C89 121.3(19) . . ?
C89 C90 S4 112.7(17) . . ?
C88 C91 C92A 99(2) . . ?
C88 C91 C93A 113(2) . . ?
C88 C91 C92B 102(2) . . ?
C88 C91 C93B 112(2) . . ?
C93A C91 C92A 102.3(18) . . ?
C94A C91 C88 117(3) . . ?
C94A C91 C92A 110(2) . . ?
C94A C91 C93A 113(2) . . ?
C93B C91 C92B 102.3(18) . . ?
C94B C91 C88 120(3) . . ?
C94B C91 C92B 107.2(19) . . ?
C94B C91 C93B 111(2) . . ?
O9 C95 C96 121.2(18) . . ?
O9 C95 C100 121.3(18) . . ?
C96 C95 C100 117.0(18) . . ?
C95 C96 S4 125.4(16) . . ?
C95 C96 C97 122.8(19) . . ?
C97 C96 S4 111.8(15) . . ?
C96 C97 H97 120.7 . . ?
C96 C97 C98 119(2) . . ?
C98 C97 H97 120.7 . . ?
C97 C98 C101 120.5(19) . . ?
C99 C98 C97 116(2) . . ?
C99 C98 C101 123(2) . . ?
C98 C99 H99 117.2 . . ?
C100 C99 C98 126(2) . . ?
C100 C99 H99 117.2 . . ?
C95 C100 S1 124.8(15) . . ?
C99 C100 S1 115.0(16) . . ?
C99 C100 C95 119(2) . . ?
C102 C101 C98 113.8(19) . . ?
C102 C101 C103 107.1(15) . . ?
C102 C101 C104 106.4(16) . . ?
C103 C101 C98 114.5(19) . . ?
C103 C101 C104 106.2(15) . . ?
C104 C101 C98 108.3(19) . . ?
C101 C102 H10A 109.5 . . ?
C101 C102 H10B 109.5 . . ?
C101 C102 H10C 109.5 . . ?
H10A C102 H10B 109.5 . . ?
H10A C102 H10C 109.5 . . ?
H10B C102 H10C 109.5 . . ?
C101 C103 H10D 109.5 . . ?
C101 C103 H10E 109.5 . . ?
C101 C103 H10F 109.5 . . ?
H10D C103 H10E 109.5 . . ?
H10D C103 H10F 109.5 . . ?
H10E C103 H10F 109.5 . . ?
C101 C104 H10G 109.5 . . ?
C101 C104 H10H 109.5 . . ?
C101 C104 H10I 109.5 . . ?
H10G C104 H10H 109.5 . . ?
H10G C104 H10I 109.5 . . ?
H10H C104 H10I 109.5 . . ?
C71 C72A H72A 109.5 . . ?
C71 C72A H72B 109.5 . . ?
C71 C72A H72C 109.5 . . ?
H72A C72A H72B 109.5 . . ?
H72A C72A H72C 109.5 . . ?
H72B C72A H72C 109.5 . . ?
C71 C73A H73A 109.5 . . ?
C71 C73A H73B 109.5 . . ?
C71 C73A H73C 109.5 . . ?
H73A C73A H73B 109.5 . . ?
H73A C73A H73C 109.5 . . ?
H73B C73A H73C 109.5 . . ?
C71 C74A H74A 109.5 . . ?
C71 C74A H74B 109.5 . . ?
C71 C74A H74C 109.5 . . ?
H74A C74A H74B 109.5 . . ?
H74A C74A H74C 109.5 . . ?
H74B C74A H74C 109.5 . . ?
C81 C82A H82A 109.5 . . ?
C81 C82A H82B 109.5 . . ?
C81 C82A H82C 109.5 . . ?
H82A C82A H82B 109.5 . . ?
H82A C82A H82C 109.5 . . ?
H82B C82A H82C 109.5 . . ?
C81 C83A H83A 109.5 . . ?
C81 C83A H83B 109.5 . . ?
C81 C83A H83C 109.5 . . ?
H83A C83A H83B 109.5 . . ?
H83A C83A H83C 109.5 . . ?
H83B C83A H83C 109.5 . . ?
C81 C84A H84A 109.5 . . ?
C81 C84A H84B 109.5 . . ?
C81 C84A H84C 109.5 . . ?
H84A C84A H84B 109.5 . . ?
H84A C84A H84C 109.5 . . ?
H84B C84A H84C 109.5 . . ?
C91 C92A H92A 109.5 . . ?
C91 C92A H92B 109.5 . . ?
C91 C92A H92C 109.5 . . ?
H92A C92A H92B 109.5 . . ?
H92A C92A H92C 109.5 . . ?
H92B C92A H92C 109.5 . . ?
C91 C93A H93A 109.5 . . ?
C91 C93A H93B 109.5 . . ?
C91 C93A H93C 109.5 . . ?
H93A C93A H93B 109.5 . . ?
H93A C93A H93C 109.5 . . ?
H93B C93A H93C 109.5 . . ?
C91 C94A H94A 109.5 . . ?
C91 C94A H94B 109.5 . . ?
C91 C94A H94C 109.5 . . ?
H94A C94A H94B 109.5 . . ?
H94A C94A H94C 109.5 . . ?
H94B C94A H94C 109.5 . . ?
C71 C72B H72D 109.5 . . ?
C71 C72B H72E 109.5 . . ?
C71 C72B H72F 109.5 . . ?
H72D C72B H72E 109.5 . . ?
H72D C72B H72F 109.5 . . ?
H72E C72B H72F 109.5 . . ?
C71 C73B H73D 109.5 . . ?
C71 C73B H73E 109.5 . . ?
C71 C73B H73F 109.5 . . ?
H73D C73B H73E 109.5 . . ?
H73D C73B H73F 109.5 . . ?
H73E C73B H73F 109.5 . . ?
C71 C74B H74D 109.5 . . ?
C71 C74B H74E 109.5 . . ?
C71 C74B H74F 109.5 . . ?
H74D C74B H74E 109.5 . . ?
H74D C74B H74F 109.5 . . ?
H74E C74B H74F 109.5 . . ?
C81 C82B H82D 109.5 . . ?
C81 C82B H82E 109.5 . . ?
C81 C82B H82F 109.5 . . ?
H82D C82B H82E 109.5 . . ?
H82D C82B H82F 109.5 . . ?
H82E C82B H82F 109.5 . . ?
C81 C83B H83D 109.5 . . ?
C81 C83B H83E 109.5 . . ?
C81 C83B H83F 109.5 . . ?
H83D C83B H83E 109.5 . . ?
H83D C83B H83F 109.5 . . ?
H83E C83B H83F 109.5 . . ?
C81 C84B H84D 109.5 . . ?
C81 C84B H84E 109.5 . . ?
C81 C84B H84F 109.5 . . ?
H84D C84B H84E 109.5 . . ?
H84D C84B H84F 109.5 . . ?
H84E C84B H84F 109.5 . . ?
C91 C92B H92D 109.5 . . ?
C91 C92B H92E 109.5 . . ?
C91 C92B H92F 109.5 . . ?
H92D C92B H92E 109.5 . . ?
H92D C92B H92F 109.5 . . ?
H92E C92B H92F 109.5 . . ?
C91 C93B H93D 109.5 . . ?
C91 C93B H93E 109.5 . . ?
C91 C93B H93F 109.5 . . ?
H93D C93B H93E 109.5 . . ?
H93D C93B H93F 109.5 . . ?
H93E C93B H93F 109.5 . . ?
C91 C94B H94D 109.5 . . ?
C91 C94B H94E 109.5 . . ?
C91 C94B H94F 109.5 . . ?
H94D C94B H94E 109.5 . . ?
H94D C94B H94F 109.5 . . ?
H94E C94B H94F 109.5 . . ?

loop_
_geom_bond_atom_site_label_1
_geom_bond_atom_site_label_2
_geom_bond_distance
_geom_bond_site_symmetry_2
_geom_bond_publ_flag
Co1 O1 2.049(12) . ?
Co1 O8 2.080(11) 3_666 ?
Co1 O9 2.092(11) . ?
Co1 O12 2.063(12) . ?
Co1 O19 2.054(13) . ?
Co1 O21 2.138(12) . ?
Co2 O2 2.020(13) . ?
Co2 O5 2.025(12) . ?
Co2 O9 2.041(11) . ?
Co2 O10 2.066(12) . ?
Co2 O13 2.099(12) . ?
Co2 O21 2.295(11) . ?
Co3 O3 2.015(13) 3_666 ?
Co3 O6 2.021(12) . ?
Co3 O10 2.099(12) . ?
Co3 O11 2.098(11) . ?
Co3 O15 2.109(12) . ?
Co3 O21 2.226(12) . ?
Co4 O4 2.008(14) 3_666 ?
Co4 O7 2.003(12) 3_666 ?
Co4 O11 2.049(11) . ?
Co4 O12 2.071(13) . ?
Co4 O17 2.104(11) . ?
Co4 O21 2.364(11) . ?
S1 O13 1.457(12) . ?
S1 O14 1.411(13) . ?
S1 C66 1.76(2) . ?
S1 C100 1.75(2) . ?
S2 O15 1.433(12) . ?
S2 O16 1.412(13) . ?
S2 C70 1.70(2) . ?
S2 C76 1.752(19) . ?
S3 O17 1.425(12) . ?
S3 O18 1.433(12) . ?
S3 C80 1.77(2) . ?
S3 C86 1.72(2) . ?
S4 O19 1.483(12) . ?
S4 O20 1.428(13) . ?
S4 C90 1.79(2) . ?
S4 C96 1.79(2) . ?
O1 C1 1.28(2) . ?
O2 C1 1.23(2) . ?
O3 C14 1.26(2) . ?
O4 C14 1.22(2) . ?
O5 C33 1.29(2) . ?
O6 C33 1.200(19) . ?
O7 C46 1.23(2) . ?
O8 C46 1.28(2) . ?
O9 C95 1.36(2) . ?
O10 C65 1.36(2) . ?
O11 C75 1.315(18) . ?
O12 C85 1.309(19) . ?
O21 C1O 1.55(2) . ?
N1 C7 1.36(2) . ?
N1 C13 1.39(2) . ?
N1 C32 1.39(2) . ?
N2 C39 1.42(2) . ?
N2 C45 1.40(2) . ?
N2 C64 1.45(2) . ?
C1 C4 1.51(3) . ?
C1O H1OA 0.9800 . ?
C1O H1OB 0.9800 . ?
C1O H1OC 0.9800 . ?
C2 C3 1.39(2) . ?
C2 C7 1.40(2) . ?
C2 C8 1.51(2) . ?
C3 H3 0.9500 . ?
C3 C4 1.38(2) . ?
C4 C5 1.45(2) . ?
C5 C6 1.39(2) . ?
C5 C20 1.46(2) . ?
C6 H6 0.9500 . ?
C6 C7 1.40(2) . ?
C8 C9 1.41(2) . ?
C8 C13 1.37(2) . ?
C9 H9 0.9500 . ?
C9 C10 1.40(2) . ?
C10 C11 1.37(2) . ?
C10 C14 1.52(3) . ?
C11 C12 1.39(2) . ?
C11 C26 1.53(2) . ?
C12 H12 0.9500 . ?
C12 C13 1.42(2) . ?
C15 H15 0.9500 . ?
C15 C16 1.36(2) . ?
C15 C20 1.35(2) . ?
C16 H16 0.9500 . ?
C16 C17 1.38(3) . ?
C17 H17 0.9500 . ?
C17 C18 1.36(3) . ?
C18 H18 0.9500 . ?
C18 C19 1.37(2) . ?
C19 H19 0.9500 . ?
C19 C20 1.39(2) . ?
C21 H21 0.9500 . ?
C21 C22 1.3900 . ?
C21 C26 1.3900 . ?
C22 H22 0.9500 . ?
C22 C23 1.3900 . ?
C23 H23 0.9500 . ?
C23 C24 1.3900 . ?
C24 H24 0.9500 . ?
C24 C25 1.3900 . ?
C25 H25 0.9500 . ?
C25 C26 1.3900 . ?
C27 H27 0.9500 . ?
C27 C28 1.40(3) . ?
C27 C32 1.35(3) . ?
C28 H28 0.9500 . ?
C28 C29 1.38(3) . ?
C29 H29 0.9500 . ?
C29 C30 1.33(3) . ?
C30 H30 0.9500 . ?
C30 C31 1.33(3) . ?
C31 H31 0.9500 . ?
C31 C32 1.39(3) . ?
C33 C36 1.524(13) . ?
C34 C35 1.34(2) . ?
C34 C39 1.38(2) . ?
C34 C40 1.45(2) . ?
C35 H35 0.9500 . ?
C35 C36 1.43(2) . ?
C36 C37 1.38(2) . ?
C37 C38 1.38(2) . ?
C37 C52 1.54(3) . ?
C38 H38 0.9500 . ?
C38 C39 1.38(2) . ?
C40 C41 1.42(2) . ?
C40 C45 1.38(2) . ?
C41 H41 0.9500 . ?
C41 C42 1.36(2) . ?
C42 C43 1.43(2) . ?
C42 C46 1.54(3) . ?
C43 C44 1.40(2) . ?
C43 C58 1.50(3) . ?
C44 H44 0.9500 . ?
C44 C45 1.40(2) . ?
C47 H47 0.9500 . ?
C47 C48 1.44(3) . ?
C47 C52 1.35(2) . ?
C48 H48 0.9500 . ?
C48 C49 1.35(3) . ?
C49 H49 0.9500 . ?
C49 C50 1.36(3) . ?
C50 H50 0.9500 . ?
C50 C51 1.35(3) . ?
C51 H51 0.9500 . ?
C51 C52 1.42(3) . ?
C53 H53 0.9500 . ?
C53 C54 1.41(3) . ?
C53 C58 1.38(3) . ?
C54 H54 0.9500 . ?
C54 C55 1.35(3) . ?
C55 H55 0.9500 . ?
C55 C56 1.32(3) . ?
C56 H56 0.9500 . ?
C56 C57 1.47(3) . ?
C57 H57 0.9500 . ?
C57 C58 1.35(3) . ?
C59 H59 0.9500 . ?
C59 C60 1.35(3) . ?
C59 C64 1.38(3) . ?
C60 H60 0.9500 . ?
C60 C61 1.34(4) . ?
C61 H61 0.9500 . ?
C61 C62 1.38(4) . ?
C62 H62 0.9500 . ?
C62 C63 1.36(3) . ?
C63 H63 0.9500 . ?
C63 C64 1.36(3) . ?
C65 C66 1.37(2) . ?
C65 C70 1.40(2) . ?
C66 C67 1.46(3) . ?
C67 H67 0.9500 . ?
C67 C68 1.39(3) . ?
C68 C69 1.36(3) . ?
C68 C71 1.65(3) . ?
C69 H69 0.9500 . ?
C69 C70 1.42(2) . ?
C71 C72A 1.50(5) . ?
C71 C73A 1.52(5) . ?
C71 C74A 1.66(4) . ?
C71 C72B 1.44(3) . ?
C71 C73B 1.41(3) . ?
C71 C74B 1.44(3) . ?
C75 C76 1.44(2) . ?
C75 C80 1.41(2) . ?
C76 C77 1.40(2) . ?
C77 H77 0.9500 . ?
C77 C78 1.37(2) . ?
C78 C79 1.42(3) . ?
C78 C81 1.49(3) . ?
C79 H79 0.9500 . ?
C79 C80 1.39(2) . ?
C81 C82A 1.55(4) . ?
C81 C83A 1.50(4) . ?
C81 C84A 1.44(4) . ?
C81 C82B 1.49(4) . ?
C81 C83B 1.49(4) . ?
C81 C84B 1.50(4) . ?
C85 C86 1.42(2) . ?
C85 C90 1.42(3) . ?
C86 C87 1.40(2) . ?
C87 H87 0.9500 . ?
C87 C88 1.35(3) . ?
C88 C89 1.35(3) . ?
C88 C91 1.52(3) . ?
C89 H89 0.9500 . ?
C89 C90 1.46(3) . ?
C91 C92A 1.62(2) . ?
C91 C93A 1.58(2) . ?
C91 C94A 1.41(4) . ?
C91 C92B 1.62(2) . ?
C91 C93B 1.58(2) . ?
C91 C94B 1.46(4) . ?
C95 C96 1.37(2) . ?
C95 C100 1.42(3) . ?
C96 C97 1.42(2) . ?
C97 H97 0.9500 . ?
C97 C98 1.43(3) . ?
C98 C99 1.36(3) . ?
C98 C101 1.50(3) . ?
C99 H99 0.9500 . ?
C99 C100 1.35(2) . ?
C101 C102 1.474(19) . ?
C101 C103 1.479(19) . ?
C101 C104 1.49(2) . ?
C102 H10A 0.9800 . ?
C102 H10B 0.9800 . ?
C102 H10C 0.9800 . ?
C103 H10D 0.9800 . ?
C103 H10E 0.9800 . ?
C103 H10F 0.9800 . ?
C104 H10G 0.9800 . ?
C104 H10H 0.9800 . ?
C104 H10I 0.9800 . ?
C72A H72A 0.9800 . ?
C72A H72B 0.9800 . ?
C72A H72C 0.9800 . ?
C73A H73A 0.9800 . ?
C73A H73B 0.9800 . ?
C73A H73C 0.9800 . ?
C74A H74A 0.9800 . ?
C74A H74B 0.9800 . ?
C74A H74C 0.9800 . ?
C82A H82A 0.9800 . ?
C82A H82B 0.9800 . ?
C82A H82C 0.9800 . ?
C83A H83A 0.9800 . ?
C83A H83B 0.9800 . ?
C83A H83C 0.9800 . ?
C84A H84A 0.9800 . ?
C84A H84B 0.9800 . ?
C84A H84C 0.9800 . ?
C92A H92A 0.9800 . ?
C92A H92B 0.9800 . ?
C92A H92C 0.9800 . ?
C93A H93A 0.9800 . ?
C93A H93B 0.9800 . ?
C93A H93C 0.9800 . ?
C94A H94A 0.9800 . ?
C94A H94B 0.9800 . ?
C94A H94C 0.9800 . ?
C72B H72D 0.9800 . ?
C72B H72E 0.9800 . ?
C72B H72F 0.9800 . ?
C73B H73D 0.9800 . ?
C73B H73E 0.9800 . ?
C73B H73F 0.9800 . ?
C74B H74D 0.9800 . ?
C74B H74E 0.9800 . ?
C74B H74F 0.9800 . ?
C82B H82D 0.9800 . ?
C82B H82E 0.9800 . ?
C82B H82F 0.9800 . ?
C83B H83D 0.9800 . ?
C83B H83E 0.9800 . ?
C83B H83F 0.9800 . ?
C84B H84D 0.9800 . ?
C84B H84E 0.9800 . ?
C84B H84F 0.9800 . ?
C92B H92D 0.9800 . ?
C92B H92E 0.9800 . ?
C92B H92F 0.9800 . ?
C93B H93D 0.9800 . ?
C93B H93E 0.9800 . ?
C93B H93F 0.9800 . ?
C94B H94D 0.9800 . ?
C94B H94E 0.9800 . ?
C94B H94F 0.9800 . ?

loop_
_geom_torsion_atom_site_label_1
_geom_torsion_atom_site_label_2
_geom_torsion_atom_site_label_3
_geom_torsion_atom_site_label_4
_geom_torsion
_geom_torsion_site_symmetry_1
_geom_torsion_site_symmetry_2
_geom_torsion_site_symmetry_3
_geom_torsion_site_symmetry_4
_geom_torsion_publ_flag
Co1 O1 C1 O2 5(3) . . . . ?
Co1 O1 C1 C4 -176.7(11) . . . . ?
Co1 O8 C46 O7 6(3) 3_666 . . . ?
Co1 O8 C46 C42 -176.0(10) 3_666 . . . ?
Co1 O9 C95 C96 11(3) . . . . ?
Co1 O9 C95 C100 -176.5(13) . . . . ?
Co1 O12 C85 C86 171.2(13) . . . . ?
Co1 O12 C85 C90 -5(3) . . . . ?
Co2 O2 C1 O1 2(3) . . . . ?
Co2 O2 C1 C4 -176.5(11) . . . . ?
Co2 O5 C33 O6 -4(3) . . . . ?
Co2 O5 C33 C36 175.1(10) . . . . ?
Co2 O9 C95 C96 166.5(13) . . . . ?
Co2 O9 C95 C100 -21(3) . . . . ?
Co2 O10 C65 C66 12(2) . . . . ?
Co2 O10 C65 C70 -165.9(12) . . . . ?
Co3 O3 C14 O4 -7(3) 3_666 . . . ?
Co3 O3 C14 C10 174.4(11) 3_666 . . . ?
Co3 O6 C33 O5 -1(3) . . . . ?
Co3 O6 C33 C36 179.6(11) . . . . ?
Co3 O10 C65 C66 171.6(12) . . . . ?
Co3 O10 C65 C70 -6(2) . . . . ?
Co3 O11 C75 C76 7(3) . . . . ?
Co3 O11 C75 C80 -173.3(13) . . . . ?
Co4 O4 C14 O3 -6(3) 3_666 . . . ?
Co4 O4 C14 C10 172.6(11) 3_666 . . . ?
Co4 O7 C46 O8 -1(3) 3_666 . . . ?
Co4 O7 C46 C42 -178.5(10) 3_666 . . . ?
Co4 O11 C75 C76 172.4(12) . . . . ?
Co4 O11 C75 C80 -7(3) . . . . ?
Co4 O12 C85 C86 7(3) . . . . ?
Co4 O12 C85 C90 -169.6(13) . . . . ?
S1 C66 C67 C68 -177.8(17) . . . . ?
S2 C76 C77 C78 179.0(18) . . . . ?
S3 C86 C87 C88 179(2) . . . . ?
S4 C96 C97 C98 176.7(15) . . . . ?
O1 C1 C4 C3 -65(2) . . . . ?
O1 C1 C4 C5 119.5(19) . . . . ?
O2 C1 C4 C3 113(2) . . . . ?
O2 C1 C4 C5 -62(2) . . . . ?
O5 C33 C36 C35 -103.4(18) . . . . ?
O5 C33 C36 C37 71(2) . . . . ?
O6 C33 C36 C35 76(2) . . . . ?
O6 C33 C36 C37 -109(2) . . . . ?
O9 C95 C96 S4 -1(3) . . . . ?
O9 C95 C96 C97 176.9(17) . . . . ?
O9 C95 C100 S1 12(3) . . . . ?
O9 C95 C100 C99 -178.7(17) . . . . ?
O10 C65 C66 S1 0(3) . . . . ?
O10 C65 C66 C67 179.6(16) . . . . ?
O10 C65 C70 S2 -7(3) . . . . ?
O10 C65 C70 C69 -179.3(16) . . . . ?
O11 C75 C76 S2 -4(3) . . . . ?
O11 C75 C76 C77 179.8(17) . . . . ?
O11 C75 C80 S3 -2(3) . . . . ?
O11 C75 C80 C79 -177.0(18) . . . . ?
O12 C85 C86 S3 3(3) . . . . ?
O12 C85 C86 C87 178.0(18) . . . . ?
O12 C85 C90 S4 -3(3) . . . . ?
O12 C85 C90 C89 -176.8(17) . . . . ?
O13 S1 C66 C65 -38(2) . . . . ?
O13 S1 C66 C67 143.2(14) . . . . ?
O13 S1 C100 C95 30(2) . . . . ?
O13 S1 C100 C99 -140.2(15) . . . . ?
O14 S1 O13 Co2 -178.1(8) . . . . ?
O14 S1 C66 C65 -165.0(17) . . . . ?
O14 S1 C66 C67 15.7(17) . . . . ?
O14 S1 C100 C95 155.5(17) . . . . ?
O14 S1 C100 C99 -14.4(18) . . . . ?
O15 S2 C70 C65 39.6(18) . . . . ?
O15 S2 C70 C69 -147.6(14) . . . . ?
O15 S2 C76 C75 -28.9(19) . . . . ?
O15 S2 C76 C77 147.5(14) . . . . ?
O16 S2 O15 Co3 179.1(7) . . . . ?
O16 S2 C70 C65 167.9(15) . . . . ?
O16 S2 C70 C69 -19.2(16) . . . . ?
O16 S2 C76 C75 -156.0(15) . . . . ?
O16 S2 C76 C77 20.4(17) . . . . ?
O17 S3 C80 C75 36.6(17) . . . . ?
O17 S3 C80 C79 -148.0(14) . . . . ?
O17 S3 C86 C85 -37.8(17) . . . . ?
O17 S3 C86 C87 147.1(14) . . . . ?
O18 S3 O17 Co4 -179.5(7) . . . . ?
O18 S3 C80 C75 163.6(15) . . . . ?
O18 S3 C80 C79 -21.1(16) . . . . ?
O18 S3 C86 C85 -164.9(14) . . . . ?
O18 S3 C86 C87 20.0(17) . . . . ?
O19 S4 C90 C85 33(2) . . . . ?
O19 S4 C90 C89 -152.6(14) . . . . ?
O19 S4 C96 C95 -33(2) . . . . ?
O19 S4 C96 C97 149.4(14) . . . . ?
O20 S4 O19 Co1 177.0(8) . . . . ?
O20 S4 C90 C85 162.5(16) . . . . ?
O20 S4 C90 C89 -22.9(18) . . . . ?
O20 S4 C96 C95 -158.5(17) . . . . ?
O20 S4 C96 C97 23.4(16) . . . . ?
C1 C4 C5 C6 172.2(17) . . . . ?
C1 C4 C5 C20 -7(3) . . . . ?
C2 C3 C4 C1 -170.3(17) . . . . ?
C2 C3 C4 C5 5(3) . . . . ?
C2 C8 C9 C10 -175.3(17) . . . . ?
C2 C8 C13 N1 -2(2) . . . . ?
C2 C8 C13 C12 -177.8(16) . . . . ?
C3 C2 C7 N1 179.6(16) . . . . ?
C3 C2 C7 C6 4(3) . . . . ?
C3 C2 C8 C9 -5(3) . . . . ?
C3 C2 C8 C13 -178.2(19) . . . . ?
C3 C4 C5 C6 -3(3) . . . . ?
C3 C4 C5 C20 178.0(17) . . . . ?
C4 C5 C6 C7 1(2) . . . . ?
C4 C5 C20 C15 -44(3) . . . . ?
C4 C5 C20 C19 135.5(19) . . . . ?
C5 C6 C7 N1 -176.1(17) . . . . ?
C5 C6 C7 C2 -2(2) . . . . ?
C6 C5 C20 C15 136(2) . . . . ?
C6 C5 C20 C19 -44(3) . . . . ?
C7 N1 C13 C8 2(2) . . . . ?
C7 N1 C13 C12 177.8(18) . . . . ?
C7 N1 C32 C27 -65(3) . . . . ?
C7 N1 C32 C31 112(2) . . . . ?
C7 C2 C3 C4 -6(3) . . . . ?
C7 C2 C8 C9 173.4(19) . . . . ?
C7 C2 C8 C13 0.7(19) . . . . ?
C8 C2 C3 C4 173.0(18) . . . . ?
C8 C2 C7 N1 0.6(19) . . . . ?
C8 C2 C7 C6 -174.9(15) . . . . ?
C8 C9 C10 C11 -2(3) . . . . ?
C8 C9 C10 C14 166.5(18) . . . . ?
C9 C8 C13 N1 -175.2(16) . . . . ?
C9 C8 C13 C12 9(3) . . . . ?
C9 C10 C11 C12 2(3) . . . . ?
C9 C10 C11 C26 -176.2(16) . . . . ?
C9 C10 C14 O3 78(2) . . . . ?
C9 C10 C14 O4 -101(2) . . . . ?
C10 C11 C12 C13 3(3) . . . . ?
C10 C11 C26 C21 -134.3(16) . . . . ?
C10 C11 C26 C25 47(2) . . . . ?
C11 C10 C14 O3 -114(2) . . . . ?
C11 C10 C14 O4 67(2) . . . . ?
C11 C12 C13 N1 176.7(18) . . . . ?
C11 C12 C13 C8 -8(3) . . . . ?
C12 C11 C26 C21 47(2) . . . . ?
C12 C11 C26 C25 -131.3(16) . . . . ?
C13 N1 C7 C2 -2(2) . . . . ?
C13 N1 C7 C6 173.0(18) . . . . ?
C13 N1 C32 C27 120(2) . . . . ?
C13 N1 C32 C31 -63(3) . . . . ?
C13 C8 C9 C10 -4(3) . . . . ?
C14 C10 C11 C12 -165.7(19) . . . . ?
C14 C10 C11 C26 16(3) . . . . ?
C15 C16 C17 C18 -3(3) . . . . ?
C16 C15 C20 C5 180(2) . . . . ?
C16 C15 C20 C19 0(3) . . . . ?
C16 C17 C18 C19 2(3) . . . . ?
C17 C18 C19 C20 0(3) . . . . ?
C18 C19 C20 C5 179.2(18) . . . . ?
C18 C19 C20 C15 -1(3) . . . . ?
C20 C5 C6 C7 -179.6(16) . . . . ?
C20 C15 C16 C17 2(4) . . . . ?
C21 C22 C23 C24 0.0 . . . . ?
C22 C21 C26 C11 -178.5(16) . . . . ?
C22 C21 C26 C25 0.0 . . . . ?
C22 C23 C24 C25 0.0 . . . . ?
C23 C24 C25 C26 0.0 . . . . ?
C24 C25 C26 C11 178.6(15) . . . . ?
C24 C25 C26 C21 0.0 . . . . ?
C26 C11 C12 C13 -179.0(15) . . . . ?
C26 C21 C22 C23 0.0 . . . . ?
C27 C28 C29 C30 0(4) . . . . ?
C28 C27 C32 N1 -177(2) . . . . ?
C28 C27 C32 C31 6(3) . . . . ?
C28 C29 C30 C31 3(4) . . . . ?
C29 C30 C31 C32 -1(4) . . . . ?
C30 C31 C32 N1 179(2) . . . . ?
C30 C31 C32 C27 -3(3) . . . . ?
C32 N1 C7 C2 -176.9(17) . . . . ?
C32 N1 C7 C6 -2(3) . . . . ?
C32 N1 C13 C8 177.1(18) . . . . ?
C32 N1 C13 C12 -7(3) . . . . ?
C32 C27 C28 C29 -4(4) . . . . ?
C33 C36 C37 C38 -174.1(19) . . . . ?
C33 C36 C37 C52 4(3) . . . . ?
C34 C35 C36 C33 174.0(17) . . . . ?
C34 C35 C36 C37 -1(3) . . . . ?
C34 C40 C41 C42 176.4(19) . . . . ?
C34 C40 C45 N2 3(2) . . . . ?
C34 C40 C45 C44 -172.8(18) . . . . ?
C35 C34 C39 N2 -177.6(16) . . . . ?
C35 C34 C39 C38 -3(3) . . . . ?
C35 C34 C40 C41 -5(4) . . . . ?
C35 C34 C40 C45 175(2) . . . . ?
C35 C36 C37 C38 0(3) . . . . ?
C35 C36 C37 C52 178.2(16) . . . . ?
C36 C37 C38 C39 -1(3) . . . . ?
C36 C37 C52 C47 47(3) . . . . ?
C36 C37 C52 C51 -134.1(19) . . . . ?
C37 C38 C39 N2 175.9(18) . . . . ?
C37 C38 C39 C34 3(3) . . . . ?
C38 C37 C52 C47 -135(2) . . . . ?
C38 C37 C52 C51 44(2) . . . . ?
C39 N2 C45 C40 -3(2) . . . . ?
C39 N2 C45 C44 172(2) . . . . ?
C39 N2 C64 C59 68(3) . . . . ?
C39 N2 C64 C63 -117(2) . . . . ?
C39 C34 C35 C36 3(3) . . . . ?
C39 C34 C40 C41 178(2) . . . . ?
C39 C34 C40 C45 -2(2) . . . . ?
C40 C34 C35 C36 -174(2) . . . . ?
C40 C34 C39 N2 0(2) . . . . ?
C40 C34 C39 C38 174.2(19) . . . . ?
C40 C41 C42 C43 -1(3) . . . . ?
C40 C41 C42 C46 -170.0(18) . . . . ?
C41 C40 C45 N2 -177.0(17) . . . . ?
C41 C40 C45 C44 7(3) . . . . ?
C41 C42 C43 C44 2(3) . . . . ?
C41 C42 C43 C58 -174(2) . . . . ?
C41 C42 C46 O7 107(2) . . . . ?
C41 C42 C46 O8 -71(2) . . . . ?
C42 C43 C44 C45 1(3) . . . . ?
C42 C43 C58 C53 128(2) . . . . ?
C42 C43 C58 C57 -56(3) . . . . ?
C43 C42 C46 O7 -63(2) . . . . ?
C43 C42 C46 O8 119.3(18) . . . . ?
C43 C44 C45 N2 179.3(19) . . . . ?
C43 C44 C45 C40 -6(3) . . . . ?
C44 C43 C58 C53 -49(3) . . . . ?
C44 C43 C58 C57 128(2) . . . . ?
C45 N2 C39 C34 2(2) . . . . ?
C45 N2 C39 C38 -172.3(19) . . . . ?
C45 N2 C64 C59 -115(2) . . . . ?
C45 N2 C64 C63 60(3) . . . . ?
C45 C40 C41 C42 -4(3) . . . . ?
C46 C42 C43 C44 171.4(19) . . . . ?
C46 C42 C43 C58 -5(3) . . . . ?
C47 C48 C49 C50 -1(3) . . . . ?
C48 C47 C52 C37 -177.6(17) . . . . ?
C48 C47 C52 C51 3(3) . . . . ?
C48 C49 C50 C51 2(4) . . . . ?
C49 C50 C51 C52 -1(3) . . . . ?
C50 C51 C52 C37 178.7(18) . . . . ?
C50 C51 C52 C47 -2(3) . . . . ?
C52 C37 C38 C39 -178.9(17) . . . . ?
C52 C47 C48 C49 -2(3) . . . . ?
C53 C54 C55 C56 0(4) . . . . ?
C54 C53 C58 C43 177(2) . . . . ?
C54 C53 C58 C57 1(4) . . . . ?
C54 C55 C56 C57 -2(4) . . . . ?
C55 C56 C57 C58 2(4) . . . . ?
C56 C57 C58 C43 -178.3(18) . . . . ?
C56 C57 C58 C53 -2(3) . . . . ?
C58 C43 C44 C45 178.0(19) . . . . ?
C58 C53 C54 C55 0(4) . . . . ?
C59 C60 C61 C62 0(5) . . . . ?
C60 C59 C64 N2 178.4(19) . . . . ?
C60 C59 C64 C63 3(3) . . . . ?
C60 C61 C62 C63 -1(5) . . . . ?
C61 C62 C63 C64 3(4) . . . . ?
C62 C63 C64 N2 -179(2) . . . . ?
C62 C63 C64 C59 -4(4) . . . . ?
C64 N2 C39 C34 179.4(19) . . . . ?
C64 N2 C39 C38 5(3) . . . . ?
C64 N2 C45 C40 179.6(19) . . . . ?
C64 N2 C45 C44 -5(3) . . . . ?
C64 C59 C60 C61 -1(4) . . . . ?
C65 C66 C67 C68 3(3) . . . . ?
C66 S1 O13 Co2 58.3(10) . . . . ?
C66 S1 C100 C95 -88.0(19) . . . . ?
C66 S1 C100 C99 102.1(17) . . . . ?
C66 C65 C70 S2 175.2(15) . . . . ?
C66 C65 C70 C69 3(3) . . . . ?
C66 C67 C68 C69 -4(3) . . . . ?
C66 C67 C68 C71 175.3(17) . . . . ?
C67 C68 C69 C70 5(4) . . . . ?
C67 C68 C71 C72A -11(3) . . . . ?
C67 C68 C71 C73A -128(3) . . . . ?
C67 C68 C71 C74A 125(3) . . . . ?
C67 C68 C71 C72B -66(3) . . . . ?
C67 C68 C71 C73B 173(3) . . . . ?
C67 C68 C71 C74B 52(3) . . . . ?
C68 C69 C70 S2 -177.2(18) . . . . ?
C68 C69 C70 C65 -4(3) . . . . ?
C69 C68 C71 C72A 168(3) . . . . ?
C69 C68 C71 C73A 51(3) . . . . ?
C69 C68 C71 C74A -56(3) . . . . ?
C69 C68 C71 C72B 113(3) . . . . ?
C69 C68 C71 C73B -8(3) . . . . ?
C69 C68 C71 C74B -129(3) . . . . ?
C70 S2 O15 Co3 -56.7(10) . . . . ?
C70 S2 C76 C75 88.8(17) . . . . ?
C70 S2 C76 C77 -94.8(16) . . . . ?
C70 C65 C66 S1 178.4(14) . . . . ?
C70 C65 C66 C67 -2(3) . . . . ?
C71 C68 C69 C70 -174.7(17) . . . . ?
C75 C76 C77 C78 -5(3) . . . . ?
C76 S2 O15 Co3 58.0(11) . . . . ?
C76 S2 C70 C65 -79.0(17) . . . . ?
C76 S2 C70 C69 93.8(15) . . . . ?
C76 C75 C80 S3 178.0(13) . . . . ?
C76 C75 C80 C79 3(3) . . . . ?
C76 C77 C78 C79 6(3) . . . . ?
C76 C77 C78 C81 -174(2) . . . . ?
C77 C78 C79 C80 -3(3) . . . . ?
C77 C78 C81 C82A 58(4) . . . . ?
C77 C78 C81 C83A -58(3) . . . . ?
C77 C78 C81 C84A -171(3) . . . . ?
C77 C78 C81 C82B -117(3) . . . . ?
C77 C78 C81 C83B 6(4) . . . . ?
C77 C78 C81 C84B 126(3) . . . . ?
C78 C79 C80 S3 -176.8(17) . . . . ?
C78 C79 C80 C75 -2(3) . . . . ?
C79 C78 C81 C82A -122(3) . . . . ?
C79 C78 C81 C83A 122(3) . . . . ?
C79 C78 C81 C84A 8(4) . . . . ?
C79 C78 C81 C82B 62(3) . . . . ?
C79 C78 C81 C83B -175(3) . . . . ?
C79 C78 C81 C84B -55(3) . . . . ?
C80 S3 O17 Co4 -58.8(10) . . . . ?
C80 S3 C86 C85 80.6(16) . . . . ?
C80 S3 C86 C87 -94.5(16) . . . . ?
C80 C75 C76 S2 175.8(13) . . . . ?
C80 C75 C76 C77 0(3) . . . . ?
C81 C78 C79 C80 177(2) . . . . ?
C85 C86 C87 C88 3(3) . . . . ?
C86 S3 O17 Co4 60.0(10) . . . . ?
C86 S3 C80 C75 -82.3(17) . . . . ?
C86 S3 C80 C79 93.0(15) . . . . ?
C86 C85 C90 S4 -179.5(14) . . . . ?
C86 C85 C90 C89 6(3) . . . . ?
C86 C87 C88 C89 -2(4) . . . . ?
C86 C87 C88 C91 178(2) . . . . ?
C87 C88 C89 C90 3(4) . . . . ?
C87 C88 C91 C92A 54(3) . . . . ?
C87 C88 C91 C93A -53(3) . . . . ?
C87 C88 C91 C94A 172(3) . . . . ?
C87 C88 C91 C92B -122(3) . . . . ?
C87 C88 C91 C93B 130(3) . . . . ?
C87 C88 C91 C94B -3(4) . . . . ?
C88 C89 C90 S4 179.9(19) . . . . ?
C88 C89 C90 C85 -5(3) . . . . ?
C89 C88 C91 C92A -127(3) . . . . ?
C89 C88 C91 C93A 126(3) . . . . ?
C89 C88 C91 C94A -9(3) . . . . ?
C89 C88 C91 C92B 58(3) . . . . ?
C89 C88 C91 C93B -51(3) . . . . ?
C89 C88 C91 C94B 176(3) . . . . ?
C90 S4 O19 Co1 -55.6(11) . . . . ?
C90 S4 C96 C95 82.5(19) . . . . ?
C90 S4 C96 C97 -95.5(16) . . . . ?
C90 C85 C86 S3 179.7(14) . . . . ?
C90 C85 C86 C87 -6(3) . . . . ?
C91 C88 C89 C90 -177(2) . . . . ?
C95 C96 C97 C98 -1(3) . . . . ?
C96 S4 O19 Co1 57.1(11) . . . . ?
C96 S4 C90 C85 -82.5(19) . . . . ?
C96 S4 C90 C89 92.1(16) . . . . ?
C96 C95 C100 S1 -175.2(15) . . . . ?
C96 C95 C100 C99 -6(3) . . . . ?
C96 C97 C98 C99 1(3) . . . . ?
C96 C97 C98 C101 -177.1(18) . . . . ?
C97 C98 C99 C100 -3(3) . . . . ?
C97 C98 C101 C102 -3(3) . . . . ?
C97 C98 C101 C103 121(2) . . . . ?
C97 C98 C101 C104 -121(2) . . . . ?
C98 C99 C100 S1 175.9(18) . . . . ?
C98 C99 C100 C95 5(3) . . . . ?
C99 C98 C101 C102 180(2) . . . . ?
C99 C98 C101 C103 -57(3) . . . . ?
C99 C98 C101 C104 62(3) . . . . ?
C100 S1 O13 Co2 -58.4(11) . . . . ?
C100 S1 C66 C65 81(2) . . . . ?
C100 S1 C66 C67 -98.5(15) . . . . ?
C100 C95 C96 S4 -173.9(15) . . . . ?
C100 C95 C96 C97 4(3) . . . . ?
C101 C98 C99 C100 174.9(19) . . . . ?

loop_
_smtbx_masks_void_nr
_smtbx_masks_void_average_x
_smtbx_masks_void_average_y
_smtbx_masks_void_average_z
_smtbx_masks_void_volume
_smtbx_masks_void_count_electrons
_smtbx_masks_void_content
1 -0.103 0.760 -0.899 3853.1 1052.4 '28 C3H7NO'
